data_4513324
loop_
_publ_author_name
'Chorazy, Szymon'
'Reczy\'nski, Mateusz'
'Podgajny, Robert'
'Noga\'s, Wojciech'
'Buda, Szymon'
'Rams, Micha\/l'
'Nitek, Wojciech'
'Nowicka, Beata'
'Mlynarski, Jacek'
'Ohkoshi, Shin-ichi'
'Sieklucka, Barbara'

_publ_section_title
;
 Implementation of Chirality into High-Spin Ferromagnetic CoII9WV6and
 NiII9WV6Cyanido-Bridged Clusters
;
_journal_issue 8
_journal_name_full 'Crystal Growth &amp; Design'
_journal_page_first 3573
_journal_paper_doi 10.1021/acs.cgd.5b00321
_journal_volume 15
_journal_year 2015
_chemical_absolute_configuration rmad
_chemical_formula_sum 'C124 H75 Co9 N56 O28 W6'
_chemical_formula_weight 4430.87
_chemical_name_systematic
;
 ?
;
_space_group_IT_number 4
_symmetry_cell_setting monoclinic
_symmetry_space_group_name_Hall 'P 2yb'
_symmetry_space_group_name_H-M 'P 1 21 1'
_atom_sites_solution_hydrogens geom
_atom_sites_solution_primary direct
_atom_sites_solution_secondary difmap
_audit_conform_dict_location ftp://ftp.iucr.org/pub/cif_core.dic
_audit_conform_dict_name cif_core.dic
_audit_conform_dict_version 2.4
_audit_creation_date 2014-11-28T15:01:07-00:00
_audit_creation_method 'WinGX routine CIF_UPDATE'
_cell_angle_alpha 90
_cell_angle_beta 113.3600(10)
_cell_angle_gamma 90
_cell_formula_units_Z 2
_cell_length_a 16.8892(7)
_cell_length_b 30.0190(12)
_cell_length_c 18.7067(9)
_cell_measurement_temperature 100(2)
_cell_volume 8706.8(7)
_computing_structure_refinement 'SHELXL-97 (Sheldrick, 1997)'
_computing_structure_solution 'SHELXS-97 (Sheldrick, 1990)'
_diffrn_ambient_temperature 100(2)
_diffrn_measured_fraction_theta_full 0.996
_diffrn_measured_fraction_theta_max 0.996
_diffrn_measurement_device_type 'Rigaku R-AXIS RAPID'
_diffrn_measurement_method \w
_diffrn_radiation_monochromator graphite
_diffrn_radiation_type MoK\a
_diffrn_radiation_wavelength 0.71075
_diffrn_reflns_av_R_equivalents 0.0847
_diffrn_reflns_av_unetI/netI 0.1267
_diffrn_reflns_limit_h_max 21
_diffrn_reflns_limit_h_min -21
_diffrn_reflns_limit_k_max 38
_diffrn_reflns_limit_k_min -38
_diffrn_reflns_limit_l_max 24
_diffrn_reflns_limit_l_min -24
_diffrn_reflns_number 84709
_diffrn_reflns_theta_full 27.48
_diffrn_reflns_theta_max 27.48
_diffrn_reflns_theta_min 3
_exptl_absorpt_coefficient_mu 4.851
_exptl_absorpt_correction_T_max 0.6976
_exptl_absorpt_correction_T_min 0.5712
_exptl_absorpt_correction_type multi-scan
_exptl_absorpt_process_details 'ABSCOR (Rigaku, 1995)'
_exptl_crystal_colour red
_exptl_crystal_density_diffrn 1.69
_exptl_crystal_density_method 'not measured'
_exptl_crystal_description block
_exptl_crystal_F_000 4244
_exptl_crystal_size_max 0.13
_exptl_crystal_size_mid 0.1
_exptl_crystal_size_min 0.08
_refine_diff_density_max 2.45
_refine_diff_density_min -2.394
_refine_diff_density_rms 0.251
_refine_ls_abs_structure_details 'Flack H D (1983), Acta Cryst. A39, 876-881'
_refine_ls_abs_structure_Flack 0.029(11)
_refine_ls_extinction_coef 0.00084(4)
_refine_ls_extinction_expression Fc^*^=kFc[1+0.001xFc^2^\l^3^/sin(2\q)]^-1/4^
_refine_ls_extinction_method SHELXL
_refine_ls_goodness_of_fit_ref 1.094
_refine_ls_hydrogen_treatment constr
_refine_ls_matrix_type full
_refine_ls_number_parameters 1993
_refine_ls_number_reflns 39429
_refine_ls_number_restraints 409
_refine_ls_restrained_S_all 1.093
_refine_ls_R_factor_all 0.1315
_refine_ls_R_factor_gt 0.0684
_refine_ls_shift/su_max 0.123
_refine_ls_shift/su_mean 0.007
_refine_ls_structure_factor_coef Fsqd
_refine_ls_weighting_details 'calc w=1/[\s^2^(Fo^2^)+(0.0629P)^2^+53.5929P] where P=(Fo^2^+2Fc^2^)/3'
_refine_ls_weighting_scheme calc
_refine_ls_wR_factor_gt 0.1373
_refine_ls_wR_factor_ref 0.1836
_reflns_number_gt 24786
_reflns_number_total 39429
_reflns_threshold_expression >2sigma(I)
_cod_data_source_file cg5b00321_si_003.cif
_cod_data_source_block Co9W6Smpm
_cod_depositor_comments 'Adding full bibliography for 4513323--4513325.cif.'
_cod_original_sg_symbol_H-M 'P 21'
_cod_database_code 4513324

loop_
_symmetry_equiv_pos_as_xyz
'x, y, z'
'-x, y+1/2, -z'

loop_
_atom_site_label
_atom_site_type_symbol
_atom_site_fract_x
_atom_site_fract_y
_atom_site_fract_z
_atom_site_U_iso_or_equiv
_atom_site_adp_type
_atom_site_occupancy
_atom_site_symmetry_multiplicity
_atom_site_calc_flag
_atom_site_refinement_flags
_atom_site_disorder_assembly
_atom_site_disorder_group
W6 W 0.72339(5) 0.28849(2) 0.88695(5) 0.03306(18) Uani 1 1 d . . .
W1 W 0.77788(5) 0.59400(3) 0.60350(5) 0.0425(2) Uani 1 1 d . . .
W2 W 1.09729(4) 0.41627(2) 0.87726(4) 0.02953(17) Uani 1 1 d . . .
W3 W 0.78077(4) 0.53433(2) 1.00054(4) 0.03335(18) Uani 1 1 d . . .
W4 W 0.41169(4) 0.46409(2) 0.61407(4) 0.03273(18) Uani 1 1 d . . .
W5 W 0.72806(5) 0.35180(3) 0.48980(4) 0.0391(2) Uani 1 1 d . . .
Co1 Co 0.75442(17) 0.44128(9) 0.74667(16) 0.0256(4) Uani 1 1 d . . .
Co4 Co 0.55955(17) 0.61823(9) 0.74832(17) 0.0397(6) Uani 1 1 d . . .
Co6 Co 0.94117(15) 0.26308(8) 0.74250(15) 0.0316(6) Uani 1 1 d . . .
Co2 Co 0.99373(17) 0.46861(10) 0.57784(17) 0.0433(7) Uani 1 1 d . . .
Co3 Co 1.01964(16) 0.59073(9) 0.89711(17) 0.0400(6) Uani 1 1 d . . .
Co9 Co 0.48961(16) 0.29120(9) 0.59063(16) 0.0398(6) Uani 1 1 d . . .
Co8 Co 0.51458(14) 0.41839(9) 0.91461(14) 0.0322(5) Uani 1 1 d . . .
Co5 Co 0.5304(2) 0.49694(11) 0.39005(17) 0.0547(8) Uani 1 1 d . . .
Co7 Co 0.97133(17) 0.38714(10) 1.09926(15) 0.0397(6) Uani 1 1 d . . .
O75 O 0.9182(10) 0.3674(5) 1.1814(8) 0.057(4) Uani 1 1 d . . .
N7 N 1.0681(13) 0.4218(9) 1.1941(11) 0.073(6) Uani 1 1 d . . .
O73 O 0.5842(15) 0.5186(7) 0.3145(11) 0.107(8) Uani 1 1 d DU . .
O70 O 1.0890(8) 0.5206(5) 0.6068(10) 0.058(4) Uani 1 1 d . . .
O2 O 1.0753(10) 0.4240(5) 0.5554(10) 0.080(5) Uani 1 1 d DU . .
O74 O 1.0286(9) 0.2582(4) 0.6891(11) 0.060(5) Uani 1 1 d U . .
O9 O 0.3958(8) 0.2902(5) 0.4764(9) 0.065(4) Uani 1 1 d D . .
O77 O 0.5102(9) 0.2233(5) 0.5773(10) 0.064(4) Uani 1 1 d DU . .
O6 O 1.0183(7) 0.2180(4) 0.8242(8) 0.038(3) Uani 1 1 d . . .
O10S O 1.1093(11) 0.2872(6) 1.0569(10) 0.085(5) Uani 1 1 d . . .
O8 O 0.4165(8) 0.3753(5) 0.9047(9) 0.051(4) Uani 1 1 d . . .
O71 O 0.9992(13) 0.6600(5) 0.9074(13) 0.081(6) Uani 1 1 d . . .
O3 O 1.1195(9) 0.5969(6) 1.0076(11) 0.075(5) Uani 1 1 d D . .
O6S O 0.3205(16) 0.6660(15) 0.617(3) 0.141(19) Uiso 0.5 1 d PD . .
O2S O 1.1937(13) 0.3788(8) 0.6591(13) 0.149(9) Uiso 1 1 d D . .
O4 O 0.4824(10) 0.6579(5) 0.6571(11) 0.075(5) Uani 1 1 d DU . .
O9S O 1.1809(8) 0.2241(5) 0.9001(12) 0.093(7) Uani 1 1 d U . .
O76 O 0.4371(9) 0.4718(5) 0.9286(9) 0.056(4) Uani 1 1 d U . .
O72 O 0.4666(11) 0.6250(9) 0.8000(13) 0.117(9) Uani 1 1 d D . .
O11S O 0.980(2) 0.2875(11) 0.2467(19) 0.180(11) Uani 1 1 d U . .
C70 C 1.078(3) 0.5530(18) 0.552(3) 0.21(2) Uani 1 1 d U . .
H70A H 1.1249 0.5747 0.5722 0.308 Uiso 1 1 calc R . .
H70B H 1.0226 0.5681 0.54 0.308 Uiso 1 1 calc R . .
H70C H 1.0782 0.5394 0.5044 0.308 Uiso 1 1 calc R . .
O1S O 1.0001(15) 0.2528(7) 0.3825(16) 0.147(10) Uani 1 1 d D . .
O5 O 0.4415(12) 0.5490(6) 0.3520(12) 0.082(6) Uani 1 1 d . . .
O4S O 0.4568(16) 0.6023(10) 0.4949(18) 0.128(10) Uani 1 1 d . . .
N67 N 0.8631(17) 0.2087(7) 0.9891(16) 0.106(10) Uani 1 1 d U . .
N15 N 0.6205(14) 0.5381(6) 0.4771(12) 0.058(5) Uani 1 1 d . . .
N12 N 0.9140(9) 0.5184(5) 0.5877(9) 0.038(4) Uani 1 1 d . . .
N11 N 0.7656(9) 0.5019(5) 0.6901(10) 0.035(4) Uani 1 1 d . . .
N14 N 0.6538(10) 0.6134(6) 0.6997(10) 0.041(4) Uani 1 1 d . . .
N13 N 0.9251(12) 0.5919(6) 0.7836(11) 0.050(5) Uani 1 1 d . . .
N56 N 0.7869(13) 0.3650(9) 0.3463(11) 0.079(7) Uani 1 1 d . . .
N53 N 0.6133(14) 0.4438(6) 0.4219(10) 0.056(5) Uani 1 1 d . . .
N52 N 0.8922(14) 0.4204(7) 0.5477(10) 0.063(6) Uani 1 1 d . . .
N57 N 0.7492(17) 0.2482(8) 0.4431(14) 0.100(9) Uani 1 1 d U . .
N55 N 0.5846(11) 0.3071(6) 0.5486(10) 0.046(4) Uani 1 1 d . . .
N51 N 0.7367(9) 0.4058(5) 0.6440(9) 0.036(4) Uani 1 1 d U . .
N54 N 0.8655(11) 0.3002(5) 0.6488(11) 0.045(4) Uani 1 1 d . . .
N42 N 0.4937(10) 0.5608(5) 0.6919(10) 0.034(4) Uani 1 1 d U . .
N44 N 0.4602(10) 0.4321(5) 0.7931(10) 0.042(4) Uani 1 1 d . . .
N41 N 0.6216(10) 0.4525(5) 0.7034(9) 0.033(3) Uani 1 1 d . . .
N45 N 0.4601(12) 0.3594(6) 0.6001(10) 0.050(4) Uani 1 1 d U . .
N43 N 0.4750(12) 0.4767(6) 0.4689(10) 0.051(5) Uani 1 1 d . . .
N47 N 0.2898(14) 0.5397(8) 0.4841(12) 0.071(6) Uani 1 1 d . . .
N24 N 1.0080(10) 0.3218(6) 0.8018(11) 0.043(4) Uani 1 1 d . . .
N22 N 1.0457(10) 0.4525(5) 0.6968(9) 0.036(4) Uani 1 1 d . . .
N28 N 1.2180(13) 0.3449(9) 1.0078(13) 0.093(9) Uani 1 1 d . . .
N21 N 0.8870(9) 0.4304(4) 0.7923(8) 0.027(3) Uani 1 1 d . . .
N25 N 1.0247(9) 0.4060(6) 1.0176(9) 0.043(4) Uani 1 1 d . . .
N23 N 1.0478(10) 0.5224(5) 0.8889(10) 0.042(4) Uani 1 1 d . . .
N62 N 0.8528(9) 0.2668(5) 0.7980(9) 0.031(3) Uani 1 1 d . . .
N65 N 0.5762(10) 0.2883(5) 0.7060(10) 0.039(4) Uani 1 1 d . . .
N61 N 0.7443(8) 0.3826(5) 0.8031(9) 0.033(4) Uani 1 1 d . . .
N64 N 0.5889(9) 0.3639(6) 0.9009(9) 0.038(4) Uani 1 1 d . . .
N63 N 0.8834(10) 0.3464(6) 1.0176(9) 0.038(4) Uani 1 1 d . . .
N35 N 0.6139(10) 0.4634(6) 0.9423(9) 0.042(4) Uani 1 1 d U . .
N31 N 0.7750(10) 0.4780(5) 0.8473(9) 0.030(3) Uani 1 1 d . . .
N33 N 0.6414(12) 0.5854(6) 0.8499(10) 0.044(4) Uani 1 1 d . . .
N32 N 0.9287(11) 0.5747(5) 0.9419(10) 0.040(4) Uani 1 1 d . . .
N37 N 0.7696(12) 0.6402(7) 1.0457(12) 0.063(5) Uani 1 1 d . . .
N36 N 0.9523(13) 0.5562(7) 1.1618(12) 0.072(6) Uani 1 1 d . . .
N34 N 0.8870(10) 0.4419(6) 1.0648(9) 0.041(4) Uani 1 1 d . . .
N16 N 0.9070(14) 0.6769(8) 0.6226(13) 0.092(7) Uani 1 1 d U . .
N18 N 0.6316(11) 0.6695(6) 0.5074(11) 0.059(5) Uani 1 1 d . . .
N9 N 0.3803(12) 0.2698(7) 0.6061(13) 0.078(7) Uani 1 1 d . . .
N6 N 0.8888(9) 0.2020(5) 0.6930(9) 0.036(4) Uani 1 1 d . . .
N8 N 0.5429(10) 0.4020(7) 1.0300(11) 0.054(5) Uani 1 1 d . . .
N58 N 0.5537(17) 0.3330(7) 0.3346(14) 0.073(6) Uani 1 1 d . . .
O7 O 1.0615(10) 0.3362(6) 1.1455(8) 0.063(5) Uani 1 1 d . . .
N3 N 1.1174(13) 0.6136(7) 0.8623(14) 0.079(6) Uani 1 1 d DU . .
N26 N 1.2438(11) 0.3734(8) 0.8184(13) 0.076(7) Uani 1 1 d . . .
N27 N 1.2807(19) 0.4700(9) 0.9588(18) 0.120(9) Uani 1 1 d U . .
N46 N 0.2615(12) 0.4991(7) 0.6697(11) 0.060(5) Uani 1 1 d . . .
N4 N 0.6064(10) 0.6824(5) 0.7948(10) 0.040(4) Uani 1 1 d U . .
N2 N 0.9600(15) 0.4830(9) 0.4581(14) 0.103(10) Uani 1 1 d U . .
N5 N 0.4380(14) 0.4710(8) 0.2957(11) 0.078(7) Uani 1 1 d . . .
N48 N 0.2435(14) 0.4089(7) 0.4969(16) 0.121(11) Uani 1 1 d . . .
N17 N 0.788(2) 0.6085(9) 0.4299(19) 0.147(15) Uani 1 1 d U . .
C15 C 0.6729(15) 0.5565(7) 0.5212(13) 0.046(5) Uani 1 1 d . . .
C12 C 0.8697(12) 0.5467(8) 0.5934(12) 0.053(6) Uani 1 1 d . . .
C11 C 0.7684(10) 0.5330(5) 0.6616(9) 0.024(3) Uani 1 1 d U . .
C14 C 0.6970(11) 0.6088(6) 0.6680(12) 0.039(5) Uani 1 1 d . . .
C13 C 0.8740(14) 0.5918(7) 0.7220(13) 0.040(4) Uani 1 1 d U . .
C18 C 0.6854(16) 0.6436(10) 0.5427(16) 0.068(7) Uani 1 1 d . . .
C57 C 0.7459(15) 0.2845(7) 0.4582(13) 0.059(5) Uani 1 1 d U . .
C56 C 0.7691(15) 0.3589(9) 0.3953(12) 0.059(6) Uani 1 1 d . . .
C53 C 0.6578(13) 0.4129(8) 0.4477(11) 0.046(5) Uani 1 1 d . . .
C51 C 0.7297(13) 0.3885(5) 0.5927(10) 0.035(4) Uani 1 1 d U . .
C52 C 0.8342(14) 0.3933(7) 0.5275(12) 0.043(5) Uani 1 1 d U . .
C55 C 0.6395(14) 0.3234(6) 0.5293(10) 0.041(5) Uani 1 1 d . . .
C54 C 0.8181(13) 0.3190(5) 0.5935(12) 0.038(5) Uani 1 1 d . . .
C45 C 0.4469(12) 0.3952(5) 0.6058(11) 0.035(4) Uani 1 1 d U . .
C43 C 0.4558(11) 0.4694(5) 0.5198(11) 0.029(4) Uani 1 1 d U . .
C47 C 0.3304(16) 0.5121(8) 0.5278(14) 0.058(6) Uani 1 1 d . . .
C46 C 0.3119(10) 0.4870(8) 0.6518(12) 0.044(5) Uani 1 1 d . . .
C44 C 0.4428(10) 0.4414(6) 0.7312(11) 0.029(4) Uani 1 1 d . . .
C42 C 0.4668(11) 0.5303(6) 0.6661(11) 0.033(4) Uani 1 1 d U . .
C41 C 0.5479(12) 0.4581(7) 0.6688(11) 0.039(4) Uani 1 1 d U . .
C26 C 1.1896(13) 0.3894(8) 0.8370(12) 0.046(5) Uani 1 1 d . . .
C27 C 1.2091(14) 0.4517(6) 0.9344(14) 0.059(6) Uani 1 1 d U . .
C28 C 1.1769(14) 0.3708(8) 0.9626(13) 0.050(5) Uani 1 1 d U . .
C25 C 1.0544(11) 0.4097(8) 0.9699(10) 0.044(5) Uani 1 1 d . . .
C21 C 0.9570(10) 0.4244(6) 0.8212(9) 0.026(4) Uani 1 1 d . . .
C23 C 1.0664(10) 0.4862(5) 0.8875(9) 0.021(3) Uani 1 1 d U . .
C22 C 1.0688(10) 0.4388(5) 0.7582(11) 0.028(4) Uani 1 1 d U . .
C24 C 1.0414(10) 0.3550(7) 0.8323(11) 0.035(4) Uani 1 1 d U . .
C65 C 0.6291(12) 0.2885(6) 0.7694(12) 0.037(4) Uani 1 1 d . . .
C62 C 0.8090(12) 0.2731(6) 0.8268(12) 0.038(4) Uani 1 1 d U . .
C61 C 0.7400(11) 0.3500(6) 0.8313(10) 0.029(4) Uani 1 1 d U . .
C64 C 0.6313(10) 0.3393(5) 0.8960(10) 0.024(3) Uani 1 1 d U . .
C63 C 0.8244(14) 0.3255(6) 0.9695(14) 0.044(5) Uani 1 1 d . . .
N68 N 0.6958(17) 0.2702(10) 1.0513(17) 0.102(7) Uani 1 1 d U . .
C67 C 0.8173(14) 0.2372(7) 0.9569(13) 0.047(5) Uani 1 1 d U . .
C38 C 0.7347(17) 0.5303(10) 1.0894(15) 0.078(8) Uani 1 1 d D . .
C36 C 0.8908(16) 0.5467(9) 1.1071(14) 0.061(6) Uani 1 1 d . . .
C37 C 0.7751(11) 0.6034(5) 1.0314(10) 0.032(4) Uani 1 1 d U . .
C32 C 0.8785(12) 0.5634(5) 0.9641(12) 0.034(4) Uani 1 1 d . . .
C33 C 0.6877(14) 0.5671(7) 0.9023(14) 0.046(5) Uani 1 1 d . . .
C31 C 0.7780(11) 0.4972(8) 0.8997(13) 0.051(6) Uani 1 1 d . . .
C35 C 0.6739(14) 0.4894(6) 0.9652(11) 0.041(4) Uani 1 1 d U . .
C120 C 1.1368(13) 0.3474(8) 1.2169(15) 0.076(8) Uani 1 1 d . . .
H120 H 1.1354 0.3271 1.2589 0.091 Uiso 1 1 calc R . .
C34 C 0.8473(13) 0.4744(8) 1.0429(12) 0.044(5) Uani 1 1 d . . .
C135 C 0.244(2) 0.2714(11) 0.393(2) 0.20(3) Uani 1 1 d U . .
H13A H 0.2462 0.2855 0.347 0.303 Uiso 1 1 calc R . .
H13B H 0.1867 0.2756 0.3938 0.303 Uiso 1 1 calc R . .
H13C H 0.2558 0.2394 0.3928 0.303 Uiso 1 1 calc R . .
C106 C 0.355(2) 0.5385(12) 0.317(2) 0.109(10) Uani 1 1 d U . .
H106 H 0.3317 0.5299 0.3561 0.131 Uiso 1 1 calc R . .
C80 C 0.902(2) 0.5030(14) 0.4085(18) 0.134(15) Uani 1 1 d U . .
H80 H 0.8639 0.5185 0.4256 0.161 Uiso 1 1 calc R . .
C16 C 0.8581(15) 0.6476(7) 0.6129(14) 0.066(6) Uani 1 1 d U . .
C108 C 0.8260(13) 0.1953(6) 0.6259(15) 0.058(6) Uani 1 1 d U . .
H108 H 0.797 0.2207 0.5968 0.07 Uiso 1 1 calc R . .
C109 C 0.7992(15) 0.1548(7) 0.5947(14) 0.065(7) Uani 1 1 d U . .
H109 H 0.7535 0.1527 0.5447 0.078 Uiso 1 1 calc R . .
C110 C 0.8361(14) 0.1161(7) 0.6334(13) 0.056(5) Uani 1 1 d U . .
H110 H 0.8157 0.0876 0.6123 0.067 Uiso 1 1 calc R . .
C111 C 0.9050(12) 0.1214(6) 0.7052(11) 0.040(4) Uani 1 1 d U . .
H111 H 0.9367 0.0967 0.7345 0.048 Uiso 1 1 calc R . .
C112 C 0.9248(11) 0.1662(8) 0.7319(12) 0.050(5) Uani 1 1 d . . .
C113 C 0.9972(11) 0.1714(5) 0.8123(10) 0.033(4) Uani 1 1 d U . .
H113 H 1.0487 0.1532 0.8171 0.04 Uiso 1 1 calc R . .
C114 C 0.9660(15) 0.1596(7) 0.8773(11) 0.058(6) Uani 1 1 d . . .
H11A H 1.0139 0.1629 0.9282 0.087 Uiso 1 1 calc R . .
H11B H 0.9451 0.1288 0.8707 0.087 Uiso 1 1 calc R . .
H11C H 0.9191 0.1798 0.8742 0.087 Uiso 1 1 calc R . .
C10S C 1.0344(19) 0.2784(10) 0.9839(19) 0.082(8) Uani 1 1 d . . .
C127 C 0.4258(12) 0.3495(8) 0.9751(14) 0.075(8) Uani 1 1 d . . .
H127 H 0.3709 0.3509 0.9834 0.09 Uiso 1 1 calc R . .
C128 C 0.4443(16) 0.3018(9) 0.961(2) 0.123(14) Uani 1 1 d . . .
H12D H 0.3958 0.2901 0.9155 0.185 Uiso 1 1 calc R . .
H12E H 0.4521 0.2837 1.0066 0.185 Uiso 1 1 calc R . .
H12F H 0.4969 0.3007 0.9506 0.185 Uiso 1 1 calc R . .
C126 C 0.4972(11) 0.3678(7) 1.0440(12) 0.053(5) Uani 1 1 d . . .
C125 C 0.5135(15) 0.3500(14) 1.120(2) 0.144(17) Uani 1 1 d U . .
H125 H 0.4804 0.3261 1.1276 0.173 Uiso 1 1 calc R . .
C124 C 0.577(2) 0.3686(16) 1.1799(19) 0.133(15) Uani 1 1 d U . .
H124 H 0.5885 0.3581 1.2309 0.16 Uiso 1 1 calc R . .
C123 C 0.6331(19) 0.4060(12) 1.1702(15) 0.096(10) Uani 1 1 d . . .
H123 H 0.6803 0.419 1.212 0.116 Uiso 1 1 calc R . .
C122 C 0.6068(14) 0.4190(7) 1.0927(12) 0.057(5) Uani 1 1 d . . .
H122 H 0.638 0.443 1.0831 0.069 Uiso 1 1 calc R . .
C75 C 0.8239(18) 0.3715(11) 1.1605(18) 0.102(11) Uani 1 1 d . . .
H75A H 0.8105 0.3615 1.2043 0.152 Uiso 1 1 calc R . .
H75B H 0.7926 0.353 1.1148 0.152 Uiso 1 1 calc R . .
H75C H 0.8065 0.4026 1.1486 0.152 Uiso 1 1 calc R . .
C58 C 0.6121(18) 0.3357(9) 0.3863(13) 0.059(7) Uani 1 1 d . . .
C71 C 0.919(3) 0.6747(14) 0.889(2) 0.17(2) Uani 1 1 d . . .
H71C H 0.9198 0.7071 0.8965 0.257 Uiso 1 1 calc R . .
H71A H 0.8942 0.6603 0.9224 0.257 Uiso 1 1 calc R . .
H71B H 0.8835 0.6677 0.8343 0.257 Uiso 1 1 calc R . .
C119 C 1.1297(16) 0.3962(9) 1.2434(13) 0.067(6) Uani 1 1 d U . .
C115 C 1.0626(18) 0.4637(11) 1.2126(17) 0.115(14) Uani 1 1 d . . .
H115 H 1.0169 0.4815 1.1782 0.138 Uiso 1 1 calc R . .
C118 C 1.1919(16) 0.4128(10) 1.3107(15) 0.074(6) Uani 1 1 d U . .
H118 H 1.2408 0.3955 1.341 0.089 Uiso 1 1 calc R . .
C94 C 0.665(2) 0.6903(10) 0.8703(19) 0.084(7) Uani 1 1 d U . .
H94 H 0.6892 0.6659 0.9042 0.101 Uiso 1 1 calc R . .
C9S C 1.228(2) 0.2449(11) 0.863(2) 0.105(9) Uani 1 1 d U . .
C134 C 0.3105(15) 0.2920(12) 0.4649(19) 0.112(11) Uani 1 1 d U . .
H134 H 0.295 0.3242 0.4651 0.134 Uiso 1 1 calc R . .
C133 C 0.3078(17) 0.2703(9) 0.539(2) 0.102(10) Uani 1 1 d DU . .
C129 C 0.3887(17) 0.2510(9) 0.670(2) 0.102(12) Uani 1 1 d . . .
H129 H 0.4448 0.2492 0.7102 0.122 Uiso 1 1 calc R . .
C130 C 0.312(2) 0.2308(15) 0.685(2) 0.162(16) Uani 1 1 d DU . .
H130 H 0.3128 0.2196 0.7333 0.195 Uiso 1 1 calc R . .
C131 C 0.233(2) 0.2328(11) 0.6058(18) 0.112(10) Uani 1 1 d DU . .
H131 H 0.1853 0.2167 0.6077 0.135 Uiso 1 1 calc R . .
C132 C 0.2100(19) 0.2541(12) 0.5236(19) 0.134(12) Uani 1 1 d DU . .
H132 H 0.1571 0.2566 0.4793 0.161 Uiso 1 1 calc R . .
C117 C 1.181(2) 0.4573(12) 1.3337(19) 0.116(12) Uani 1 1 d U . .
H117 H 1.2141 0.4683 1.3844 0.139 Uiso 1 1 calc R . .
C116 C 1.1207(19) 0.4826(11) 1.2802(16) 0.103(11) Uani 1 1 d . . .
H116 H 1.1182 0.5136 1.2889 0.123 Uiso 1 1 calc R . .
C121 C 1.2144(19) 0.3359(19) 1.203(3) 0.22(3) Uani 1 1 d . . .
H12A H 1.2114 0.3046 1.1876 0.337 Uiso 1 1 calc R . .
H12B H 1.2658 0.3406 1.2511 0.337 Uiso 1 1 calc R . .
H12C H 1.2175 0.3548 1.1617 0.337 Uiso 1 1 calc R . .
C68 C 0.6957(16) 0.2706(9) 0.9835(17) 0.078(6) Uani 1 1 d U . .
C66 C 0.667(2) 0.2236(9) 0.8532(18) 0.100(8) Uani 1 1 d DU . .
C11S C 0.938(3) 0.2442(16) 0.183(3) 0.166(18) Uani 1 1 d . . .
C74 C 1.0577(16) 0.2949(7) 0.6551(14) 0.075(7) Uani 1 1 d U . .
H74A H 1.0987 0.2838 0.6341 0.112 Uiso 1 1 calc R . .
H74B H 1.086 0.3173 0.6952 0.112 Uiso 1 1 calc R . .
H74C H 1.0081 0.3083 0.6131 0.112 Uiso 1 1 calc R . .
C99 C 0.521(3) 0.7014(10) 0.6575(16) 0.17(2) Uani 1 1 d DU . .
H99 H 0.5694 0.6943 0.6409 0.203 Uiso 1 1 calc R . .
C100 C 0.473(4) 0.7317(11) 0.603(2) 0.22(3) Uani 1 1 d U . .
C98 C 0.571(2) 0.7145(9) 0.7481(15) 0.095(9) Uani 1 1 d DU . .
C97 C 0.597(2) 0.7589(11) 0.770(2) 0.102(9) Uani 1 1 d U . .
H97 H 0.5801 0.7826 0.7328 0.123 Uiso 1 1 calc R . .
C96 C 0.649(3) 0.7660(11) 0.846(2) 0.110(10) Uani 1 1 d U . .
H96 H 0.6568 0.7961 0.8637 0.132 Uiso 1 1 calc R . .
C95 C 0.690(3) 0.7358(11) 0.898(2) 0.111(11) Uani 1 1 d U . .
H95 H 0.7313 0.7426 0.9489 0.133 Uiso 1 1 calc R . .
C84 C 0.987(2) 0.4474(11) 0.424(2) 0.122(9) Uani 1 1 d DU . .
C83 C 0.959(2) 0.4425(12) 0.337(2) 0.149(14) Uani 1 1 d DU . .
H83 H 0.982 0.4205 0.3138 0.179 Uiso 1 1 calc R . .
C81 C 0.885(3) 0.5059(12) 0.3325(17) 0.129(14) Uani 1 1 d DU . .
H81 H 0.8647 0.5338 0.3082 0.155 Uiso 1 1 calc R . .
C85 C 1.0517(18) 0.4101(10) 0.4688(18) 0.108(9) Uani 1 1 d DU . .
H85 H 1.1048 0.4164 0.4591 0.13 Uiso 1 1 calc R . .
C86 C 1.021(2) 0.3673(14) 0.432(3) 0.21(2) Uani 1 1 d U . .
H86A H 1.0592 0.3437 0.4639 0.322 Uiso 1 1 calc R . .
H86B H 1.0213 0.3671 0.3801 0.322 Uiso 1 1 calc R . .
H86C H 0.9624 0.3622 0.4288 0.322 Uiso 1 1 calc R . .
C104 C 0.281(3) 0.4833(11) 0.193(2) 0.138(14) Uani 1 1 d DU . .
H104 H 0.2293 0.4998 0.1704 0.165 Uiso 1 1 calc R . .
C93 C 1.267(2) 0.5763(11) 1.031(2) 0.125(12) Uani 1 1 d DU . .
H93A H 1.2837 0.5647 1.0841 0.188 Uiso 1 1 calc R . .
H93B H 1.319 0.5852 1.0234 0.188 Uiso 1 1 calc R . .
H93C H 1.2366 0.5531 0.9935 0.188 Uiso 1 1 calc R . .
C48 C 0.3016(16) 0.4288(9) 0.5326(16) 0.073(7) Uani 1 1 d U . .
C90 C 1.269(3) 0.6480(14) 0.936(2) 0.145(12) Uani 1 1 d DU . .
C105 C 0.362(2) 0.4967(12) 0.267(2) 0.105(11) Uani 1 1 d U . .
C107 C 0.304(3) 0.5736(18) 0.265(2) 0.22(3) Uani 1 1 d . . .
C102 C 0.378(2) 0.4206(14) 0.1856(19) 0.137(15) Uani 1 1 d DU . .
H102 H 0.3881 0.3986 0.1536 0.165 Uiso 1 1 calc R . .
C101 C 0.440(3) 0.4341(12) 0.2564(18) 0.138(16) Uani 1 1 d U . .
H101 H 0.4896 0.4155 0.2791 0.166 Uiso 1 1 calc R . .
C82 C 0.893(4) 0.4763(15) 0.292(2) 0.23(3) Uani 1 1 d DU . .
H82 H 0.8605 0.4747 0.237 0.273 Uiso 1 1 calc R . .
C103 C 0.300(2) 0.4417(12) 0.166(3) 0.134(14) Uani 1 1 d DU . .
H103 H 0.2516 0.4266 0.1291 0.161 Uiso 1 1 calc R . .
C2S C 1.265(2) 0.3506(13) 0.663(2) 0.139(13) Uiso 1 1 d . . .
C4S C 0.406(3) 0.6156(19) 0.512(4) 0.23(3) Uani 1 1 d . . .
C76 C 0.416(3) 0.5122(12) 0.8824(19) 0.18(2) Uani 1 1 d U . .
H76A H 0.3816 0.5318 0.9009 0.269 Uiso 1 1 calc R . .
H76B H 0.3825 0.5046 0.8276 0.269 Uiso 1 1 calc R . .
H76C H 0.4691 0.5274 0.8874 0.269 Uiso 1 1 calc R . .
C17 C 0.7829(12) 0.6012(6) 0.4900(12) 0.048(4) Uani 1 1 d U . .
N66 N 0.6380(19) 0.1879(9) 0.8286(18) 0.139(9) Uani 1 1 d DU . .
C77 C 0.5930(12) 0.2011(6) 0.6121(15) 0.064(7) Uani 1 1 d DU . .
H77A H 0.5862 0.1696 0.5974 0.095 Uiso 1 1 calc R . .
H77B H 0.615 0.2038 0.6689 0.095 Uiso 1 1 calc R . .
H77C H 0.6338 0.215 0.5935 0.095 Uiso 1 1 calc R . .
C73 C 0.6747(18) 0.5185(13) 0.326(2) 0.141(16) Uani 1 1 d DU . .
H73A H 0.6801 0.5311 0.2794 0.212 Uiso 1 1 calc R . .
H73B H 0.6965 0.4879 0.3335 0.212 Uiso 1 1 calc R . .
H73C H 0.7082 0.5365 0.3713 0.212 Uiso 1 1 calc R . .
O7S O 1.0584(15) 0.1822(8) 0.6351(15) 0.127(8) Uiso 1 1 d D A 1
C7S C 1.005(4) 0.171(2) 0.555(2) 0.27(3) Uiso 1 1 d D A 1
C8S C 1.231(4) 0.1188(16) 0.771(3) 0.20(2) Uani 1 1 d . B 1
O8S O 1.2033(19) 0.1477(8) 0.7010(14) 0.151(11) Uani 1 1 d . B 1
C1S C 0.927(2) 0.2478(14) 0.406(3) 0.163(18) Uani 1 1 d D . .
C6S C 0.272(3) 0.6271(14) 0.620(3) 0.061(12) Uiso 0.5 1 d PD . .
C12S C 0.468(2) 0.5219(13) 0.108(2) 0.052(10) Uiso 0.5 1 d PD . .
O12S O 0.544(2) 0.5342(13) 0.1704(12) 0.112(13) Uiso 0.5 1 d PD . .
C92 C 1.2098(16) 0.6155(11) 1.020(3) 0.144(15) Uani 1 1 d DU . .
H92 H 1.2325 0.6399 1.0591 0.173 Uiso 1 1 calc R . .
N38 N 0.714(2) 0.5236(10) 1.1409(16) 0.141(14) Uani 1 1 d D . .
C87 C 1.113(2) 0.6121(12) 0.7851(15) 0.162(10) Uani 1 1 d DU . .
C89 C 1.250(2) 0.6610(13) 0.853(2) 0.168(12) Uani 1 1 d DU . .
C88 C 1.167(2) 0.6541(12) 0.7854(19) 0.152(10) Uani 1 1 d DU . .
C72 C 0.377(2) 0.612(3) 0.764(5) 0.32(4) Uani 1 1 d DU . .
O15S O 1.109(2) 0.5457(12) 1.112(2) 0.081(10) Uiso 0.5 1 d PD . .
C15S C 1.093(5) 0.4990(14) 1.103(5) 0.15(3) Uiso 0.5 1 d PD . .
O3S O 0.463(2) 0.6172(15) 0.272(3) 0.120(14) Uiso 0.5 1 d PD . .
C3S C 0.552(2) 0.6301(14) 0.306(2) 0.047(9) Uiso 0.5 1 d PD . .
C5S C 0.424(3) 0.3816(13) 0.413(2) 0.070(16) Uani 0.5 1 d PD . .
O5S O 0.405(2) 0.3414(10) 0.3707(16) 0.072(9) Uani 0.5 1 d PDU . .
C14S C 0.531(5) 0.675(2) 0.988(4) 0.13(2) Uiso 0.5 1 d P C 1
O14S O 0.479(2) 0.6858(10) 0.901(2) 0.072(9) Uiso 0.5 1 d P C 1
C13S C 0.689(3) 0.2609(17) 0.235(2) 0.17(2) Uani 1 1 d . D 1
O13S O 0.619(2) 0.2512(10) 0.1555(18) 0.165(11) Uani 1 1 d . D 1
C91 C 1.192(3) 0.6281(15) 0.934(3) 0.148(13) Uani 1 1 d U . .

loop_
_atom_site_aniso_label
_atom_site_aniso_U_11
_atom_site_aniso_U_22
_atom_site_aniso_U_33
_atom_site_aniso_U_23
_atom_site_aniso_U_13
_atom_site_aniso_U_12
W6 0.0331(4) 0.0307(4) 0.0365(4) 0.0104(3) 0.0150(3) 0.0028(3)
W1 0.0454(5) 0.0350(4) 0.0576(6) 0.0210(4) 0.0316(4) 0.0118(4)
W2 0.0265(3) 0.0294(4) 0.0306(4) 0.0013(3) 0.0091(3) -0.0008(3)
W3 0.0326(4) 0.0392(4) 0.0295(4) -0.0096(3) 0.0137(3) -0.0083(3)
W4 0.0294(4) 0.0345(4) 0.0280(4) 0.0023(3) 0.0047(3) 0.0043(3)
W5 0.0535(5) 0.0406(4) 0.0261(4) 0.0052(3) 0.0187(4) 0.0151(4)
Co1 0.0279(9) 0.0278(8) 0.0237(10) 0.0035(7) 0.0130(7) 0.0027(7)
Co4 0.0371(14) 0.0372(15) 0.0463(17) -0.0022(12) 0.0181(13) 0.0024(12)
Co6 0.0307(12) 0.0259(12) 0.0358(15) 0.0017(10) 0.0105(11) 0.0028(10)
Co2 0.0429(14) 0.0510(16) 0.0452(17) 0.0211(13) 0.0271(14) 0.0180(13)
Co3 0.0406(14) 0.0271(12) 0.0583(18) -0.0098(12) 0.0261(14) -0.0104(12)
Co9 0.0413(14) 0.0319(13) 0.0397(15) -0.0018(12) 0.0092(12) -0.0014(12)
Co8 0.0261(11) 0.0411(13) 0.0298(13) 0.0025(11) 0.0116(10) -0.0018(11)
Co5 0.079(2) 0.0579(19) 0.0292(16) 0.0152(13) 0.0240(16) 0.0315(17)
Co7 0.0366(13) 0.0562(18) 0.0234(14) 0.0030(12) 0.0086(12) 0.0015(12)
O75 0.072(10) 0.068(10) 0.040(9) -0.003(7) 0.032(8) -0.004(8)
N7 0.064(12) 0.105(18) 0.034(11) -0.005(11) 0.001(10) 0.009(12)
O73 0.18(2) 0.104(16) 0.077(14) 0.046(12) 0.090(16) 0.049(15)
O70 0.031(7) 0.061(9) 0.077(11) 0.035(8) 0.016(7) -0.003(6)
O2 0.104(12) 0.080(11) 0.099(10) 0.038(9) 0.084(10) 0.060(10)
O74 0.063(9) 0.010(5) 0.121(14) 0.006(7) 0.053(10) -0.007(6)
O9 0.028(7) 0.071(10) 0.072(11) -0.014(9) -0.004(7) 0.014(7)
O77 0.064(9) 0.033(8) 0.075(12) 0.002(7) 0.007(9) 0.009(7)
O6 0.030(6) 0.013(5) 0.052(8) -0.009(5) -0.003(6) 0.001(5)
O10S 0.076(11) 0.104(13) 0.062(11) 0.016(10) 0.014(9) 0.025(10)
O8 0.034(7) 0.057(9) 0.056(9) 0.019(7) 0.012(6) -0.016(6)
O71 0.097(14) 0.021(8) 0.106(17) -0.021(9) 0.021(13) -0.002(9)
O3 0.039(8) 0.101(13) 0.091(13) -0.045(11) 0.030(9) -0.016(9)
O4 0.065(10) 0.043(8) 0.096(14) 0.020(9) 0.010(10) 0.008(7)
O9S 0.033(7) 0.058(9) 0.136(16) 0.046(10) -0.020(7) -0.018(7)
O76 0.049(7) 0.070(9) 0.054(9) -0.009(7) 0.028(7) 0.005(7)
O72 0.052(10) 0.19(2) 0.110(17) -0.085(16) 0.034(11) -0.016(12)
O11S 0.184(14) 0.185(14) 0.174(14) 0.013(9) 0.072(10) 0.004(9)
C70 0.20(3) 0.20(3) 0.21(3) 0.006(10) 0.081(13) -0.001(10)
O1S 0.142(19) 0.107(16) 0.20(3) 0.033(17) 0.07(2) 0.060(15)
O5 0.080(12) 0.063(12) 0.111(16) 0.029(11) 0.047(12) 0.020(10)
O4S 0.088(16) 0.15(2) 0.15(2) 0.039(18) 0.046(17) 0.053(17)
N67 0.17(2) 0.065(13) 0.16(2) 0.078(14) 0.14(2) 0.090(14)
N15 0.091(15) 0.026(9) 0.062(13) 0.011(9) 0.035(13) 0.005(10)
N12 0.029(7) 0.042(9) 0.034(9) -0.003(7) 0.003(7) 0.023(7)
N11 0.032(8) 0.022(7) 0.061(11) 0.005(7) 0.030(8) -0.004(6)
N14 0.043(9) 0.049(10) 0.040(10) 0.014(8) 0.026(9) 0.009(8)
N13 0.076(13) 0.028(8) 0.058(12) -0.007(8) 0.040(11) 0.012(9)
N56 0.075(13) 0.15(2) 0.040(11) -0.004(12) 0.048(11) 0.005(13)
N53 0.098(14) 0.047(10) 0.033(10) 0.021(8) 0.034(10) 0.029(10)
N52 0.098(15) 0.073(13) 0.029(10) 0.023(9) 0.037(11) 0.043(12)
N57 0.13(2) 0.070(11) 0.065(15) -0.024(12) -0.004(14) 0.057(14)
N55 0.054(10) 0.052(11) 0.028(9) 0.000(8) 0.010(8) -0.008(9)
N51 0.032(7) 0.042(9) 0.026(8) -0.011(6) 0.004(7) -0.007(7)
N54 0.052(10) 0.024(8) 0.055(11) 0.011(8) 0.015(9) 0.010(8)
N42 0.035(6) 0.015(6) 0.051(8) 0.002(6) 0.017(6) -0.008(5)
N44 0.032(8) 0.043(9) 0.041(11) 0.019(8) 0.005(8) -0.007(7)
N41 0.043(9) 0.030(8) 0.025(8) 0.011(6) 0.012(7) -0.001(7)
N45 0.078(12) 0.036(7) 0.049(11) -0.011(8) 0.038(10) -0.003(9)
N43 0.067(11) 0.048(10) 0.032(10) 0.005(8) 0.012(9) 0.008(9)
N47 0.078(13) 0.077(14) 0.046(12) 0.026(11) 0.013(11) 0.010(12)
N24 0.026(7) 0.042(10) 0.054(11) 0.011(8) 0.009(7) 0.012(7)
N22 0.040(8) 0.043(9) 0.030(9) 0.007(7) 0.021(7) -0.002(7)
N28 0.073(14) 0.15(2) 0.075(15) 0.078(16) 0.051(13) 0.078(15)
N21 0.029(8) 0.020(7) 0.027(8) 0.011(6) 0.005(7) 0.008(6)
N25 0.032(8) 0.063(12) 0.026(9) 0.008(8) 0.005(7) 0.000(8)
N23 0.043(9) 0.037(9) 0.053(11) 0.001(8) 0.026(9) 0.002(7)
N62 0.029(7) 0.023(7) 0.040(9) 0.008(6) 0.013(7) -0.002(6)
N65 0.040(8) 0.022(7) 0.052(11) 0.011(7) 0.016(8) -0.004(7)
N61 0.023(7) 0.043(9) 0.038(9) 0.015(7) 0.016(7) 0.006(6)
N64 0.030(8) 0.056(11) 0.034(9) 0.004(8) 0.022(7) -0.014(8)
N63 0.038(8) 0.046(10) 0.033(9) 0.002(8) 0.016(8) 0.003(8)
N35 0.041(8) 0.053(10) 0.022(8) 0.009(7) 0.002(7) 0.013(7)
N31 0.047(9) 0.025(7) 0.022(8) 0.005(6) 0.019(7) 0.014(7)
N33 0.059(11) 0.047(10) 0.027(9) -0.010(8) 0.020(9) -0.019(9)
N32 0.057(10) 0.022(7) 0.050(11) -0.005(7) 0.031(9) 0.007(7)
N37 0.056(11) 0.060(11) 0.055(13) -0.010(9) 0.002(10) 0.005(10)
N36 0.068(12) 0.069(13) 0.046(12) -0.009(10) -0.013(10) -0.043(11)
N34 0.037(8) 0.059(11) 0.030(9) -0.001(8) 0.016(7) -0.021(8)
N16 0.093(8) 0.088(8) 0.091(8) 0.007(5) 0.033(5) -0.007(5)
N18 0.049(10) 0.056(12) 0.054(12) -0.002(9) 0.002(9) -0.008(9)
N9 0.046(10) 0.090(15) 0.071(15) 0.032(12) -0.006(10) -0.022(10)
N6 0.024(7) 0.036(8) 0.038(9) 0.022(7) 0.002(7) 0.004(7)
N8 0.035(8) 0.081(13) 0.055(12) 0.002(10) 0.027(8) 0.002(9)
N58 0.108(19) 0.062(13) 0.057(15) -0.006(11) 0.041(15) -0.004(13)
O7 0.065(10) 0.082(12) 0.028(8) 0.010(8) 0.002(7) 0.030(9)
N3 0.048(8) 0.087(10) 0.102(10) -0.001(8) 0.031(8) 0.008(7)
N26 0.034(9) 0.117(19) 0.080(16) 0.013(13) 0.026(10) 0.017(11)
N27 0.119(12) 0.106(12) 0.129(13) -0.008(9) 0.043(9) -0.005(9)
N46 0.048(10) 0.082(13) 0.048(12) 0.024(10) 0.016(9) 0.025(10)
N4 0.047(9) 0.032(8) 0.043(9) 0.000(6) 0.022(8) 0.010(7)
N2 0.106(16) 0.15(2) 0.092(17) 0.099(17) 0.086(15) 0.097(17)
N5 0.085(14) 0.106(18) 0.027(10) -0.006(11) 0.005(10) 0.056(14)
N48 0.075(14) 0.068(14) 0.14(2) -0.019(14) -0.040(14) -0.037(13)
N17 0.23(3) 0.12(2) 0.18(3) 0.12(2) 0.18(3) 0.12(2)
C15 0.059(13) 0.032(11) 0.037(12) 0.005(9) 0.006(11) 0.016(10)
C12 0.034(9) 0.075(15) 0.037(11) 0.035(10) 0.001(8) -0.028(10)
C11 0.029(5) 0.018(5) 0.027(5) 0.011(4) 0.012(4) -0.002(4)
C14 0.022(8) 0.040(10) 0.053(12) 0.009(8) 0.012(8) 0.010(7)
C13 0.051(8) 0.030(7) 0.048(9) 0.005(7) 0.028(7) 0.004(7)
C18 0.050(13) 0.10(2) 0.059(17) 0.008(14) 0.025(13) -0.014(14)
C57 0.076(9) 0.044(7) 0.054(9) -0.005(7) 0.022(7) 0.014(7)
C56 0.073(15) 0.080(16) 0.029(11) -0.003(11) 0.025(11) -0.027(13)
C53 0.046(11) 0.070(14) 0.024(10) 0.005(10) 0.017(9) 0.011(11)
C51 0.073(13) 0.018(8) 0.018(9) -0.005(6) 0.022(10) -0.003(8)
C52 0.048(8) 0.032(8) 0.038(8) -0.005(7) 0.006(7) 0.000(7)
C55 0.064(12) 0.023(8) 0.020(9) -0.009(7) 0.001(9) 0.002(9)
C54 0.056(12) 0.014(8) 0.046(12) 0.003(8) 0.022(10) 0.020(8)
C45 0.046(8) 0.015(6) 0.044(8) -0.002(6) 0.017(6) 0.011(6)
C43 0.048(7) 0.010(6) 0.034(8) 0.001(5) 0.019(6) -0.004(6)
C47 0.077(15) 0.059(13) 0.045(14) -0.006(11) 0.033(13) 0.003(12)
C46 0.016(8) 0.085(15) 0.037(11) -0.005(10) 0.017(8) 0.013(9)
C44 0.023(7) 0.036(9) 0.032(10) -0.013(7) 0.015(7) -0.001(7)
C42 0.030(7) 0.021(7) 0.046(8) 0.001(6) 0.012(6) 0.002(6)
C41 0.041(6) 0.036(6) 0.037(6) 0.001(4) 0.012(4) 0.000(4)
C26 0.039(11) 0.061(13) 0.025(10) 0.009(9) -0.002(9) -0.002(10)
C27 0.056(9) 0.027(7) 0.074(10) -0.014(7) 0.005(7) -0.011(7)
C28 0.051(8) 0.062(9) 0.041(9) 0.005(7) 0.023(7) 0.002(7)
C25 0.035(9) 0.069(14) 0.015(9) -0.003(9) -0.005(7) 0.012(9)
C21 0.021(7) 0.030(8) 0.019(8) -0.008(6) -0.002(6) -0.008(7)
C23 0.025(5) 0.007(4) 0.031(5) -0.002(4) 0.012(4) 0.004(4)
C22 0.025(5) 0.024(5) 0.034(6) -0.003(4) 0.011(4) 0.006(4)
C24 0.021(6) 0.050(8) 0.032(8) 0.011(6) 0.006(6) -0.009(6)
C65 0.045(10) 0.020(8) 0.050(12) -0.006(8) 0.021(10) -0.010(8)
C62 0.034(6) 0.041(6) 0.042(6) 0.002(4) 0.020(5) -0.005(4)
C61 0.033(5) 0.023(5) 0.029(5) 0.011(4) 0.012(4) -0.004(4)
C64 0.022(5) 0.027(5) 0.029(5) -0.001(4) 0.016(4) 0.012(4)
C63 0.058(13) 0.019(9) 0.073(16) 0.006(10) 0.043(13) -0.006(9)
N68 0.112(11) 0.115(12) 0.096(9) 0.019(8) 0.059(9) 0.016(8)
C67 0.060(13) 0.039(10) 0.055(14) -0.005(9) 0.037(12) 0.022(9)
C38 0.088(18) 0.10(2) 0.065(17) -0.045(16) 0.051(16) -0.033(16)
C36 0.066(14) 0.064(16) 0.041(14) -0.012(11) 0.008(12) -0.023(13)
C37 0.036(5) 0.021(5) 0.034(5) -0.003(4) 0.008(4) -0.001(4)
C32 0.042(10) 0.014(7) 0.059(13) -0.018(8) 0.033(10) -0.018(7)
C33 0.058(13) 0.044(12) 0.048(14) -0.007(10) 0.034(12) -0.028(11)
C31 0.011(7) 0.071(15) 0.053(14) 0.019(12) -0.005(8) -0.005(9)
C35 0.062(10) 0.028(9) 0.034(11) 0.007(7) 0.019(9) 0.030(7)
C120 0.045(11) 0.070(15) 0.080(18) 0.002(13) -0.008(11) 0.034(11)
C34 0.038(10) 0.058(13) 0.036(12) -0.014(10) 0.013(9) -0.004(10)
C135 0.17(3) 0.10(2) 0.16(4) 0.02(2) -0.12(3) -0.03(2)
C106 0.112(13) 0.098(13) 0.112(14) 0.002(9) 0.038(9) 0.013(9)
C80 0.11(2) 0.23(4) 0.07(2) 0.10(2) 0.052(19) 0.07(2)
C16 0.065(9) 0.056(9) 0.065(10) 0.002(7) 0.013(7) 0.000(8)
C108 0.048(11) 0.015(7) 0.081(16) 0.014(8) -0.007(11) -0.008(8)
C109 0.065(13) 0.048(10) 0.049(14) -0.012(10) -0.011(11) -0.011(11)
C110 0.057(8) 0.033(7) 0.062(9) -0.004(7) 0.005(7) 0.006(7)
C111 0.044(6) 0.028(5) 0.041(6) -0.002(4) 0.011(4) -0.001(4)
C112 0.025(8) 0.069(15) 0.050(13) -0.001(11) 0.008(8) -0.026(10)
C113 0.036(7) 0.017(6) 0.040(8) 0.000(6) 0.008(6) -0.004(5)
C114 0.088(15) 0.053(12) 0.030(11) 0.024(9) 0.020(11) 0.011(11)
C10S 0.085(18) 0.082(19) 0.08(2) -0.019(16) 0.039(17) -0.008(16)
C127 0.038(10) 0.092(18) 0.080(17) 0.062(15) 0.007(11) -0.014(11)
C128 0.067(16) 0.09(2) 0.17(3) 0.06(2) 0.008(18) -0.034(16)
C126 0.036(9) 0.071(13) 0.059(14) 0.036(11) 0.024(9) 0.006(9)
C125 0.036(12) 0.26(5) 0.12(3) 0.12(3) 0.024(14) 0.003(18)
C124 0.09(2) 0.25(5) 0.07(2) 0.05(2) 0.048(16) 0.07(2)
C123 0.091(18) 0.17(3) 0.044(15) -0.011(18) 0.042(15) 0.02(2)
C122 0.070(13) 0.061(13) 0.042(13) 0.009(10) 0.023(11) 0.021(12)
C75 0.13(2) 0.12(3) 0.11(3) -0.04(2) 0.10(2) -0.02(2)
C58 0.084(17) 0.063(16) 0.019(11) 0.010(10) 0.010(12) -0.010(14)
C71 0.32(7) 0.12(3) 0.05(2) -0.03(2) 0.05(4) -0.04(4)
C119 0.079(14) 0.087(16) 0.029(11) -0.008(9) 0.015(9) 0.028(12)
C115 0.095(19) 0.12(2) 0.09(2) -0.05(2) -0.006(16) 0.082(19)
C118 0.068(9) 0.083(10) 0.058(9) -0.003(8) 0.009(7) 0.006(8)
C94 0.091(11) 0.072(9) 0.081(11) 0.002(8) 0.026(8) 0.004(8)
C9S 0.097(12) 0.094(12) 0.114(13) 0.021(9) 0.031(9) -0.006(8)
C134 0.050(14) 0.13(3) 0.11(2) 0.00(2) -0.022(14) -0.037(16)
C133 0.085(15) 0.075(18) 0.12(3) -0.040(19) 0.006(18) 0.024(13)
C129 0.067(16) 0.09(2) 0.15(3) -0.08(2) 0.05(2) -0.001(16)
C130 0.157(18) 0.167(18) 0.166(18) 0.002(10) 0.067(11) -0.006(10)
C131 0.112(13) 0.112(13) 0.112(13) -0.004(9) 0.043(9) -0.002(9)
C132 0.132(13) 0.136(15) 0.139(15) 0.003(9) 0.057(10) -0.006(9)
C117 0.11(2) 0.12(2) 0.07(2) -0.042(17) -0.012(18) 0.027(19)
C116 0.10(2) 0.12(2) 0.058(18) -0.068(18) 0.004(16) 0.001(19)
C121 0.051(17) 0.42(8) 0.19(5) -0.15(5) 0.03(2) 0.04(3)
C68 0.077(8) 0.080(8) 0.080(7) 0.003(5) 0.033(5) 0.009(5)
C66 0.103(12) 0.085(10) 0.094(12) 0.020(8) 0.021(8) -0.018(9)
C11S 0.21(5) 0.17(4) 0.12(3) -0.01(3) 0.07(3) 0.02(4)
C74 0.112(18) 0.058(12) 0.090(18) -0.003(12) 0.077(16) -0.031(13)
C99 0.21(4) 0.09(2) 0.096(15) 0.054(16) -0.07(2) -0.07(2)
C100 0.41(7) 0.077(18) 0.08(3) 0.058(18) 0.00(4) 0.01(3)
C98 0.12(2) 0.057(16) 0.085(15) 0.037(11) 0.014(17) -0.003(14)
C97 0.098(12) 0.082(12) 0.114(12) 0.007(9) 0.029(8) 0.002(9)
C96 0.18(3) 0.066(11) 0.096(15) -0.013(11) 0.067(17) 0.018(18)
C95 0.16(3) 0.082(14) 0.082(17) -0.003(12) 0.041(17) -0.024(19)
C84 0.126(12) 0.123(11) 0.110(11) 0.022(9) 0.040(8) 0.005(9)
C83 0.154(16) 0.155(17) 0.145(17) -0.003(10) 0.065(11) 0.007(10)
C81 0.22(4) 0.12(3) 0.042(18) 0.012(16) 0.04(2) -0.01(3)
C85 0.082(18) 0.125(19) 0.105(15) -0.021(16) 0.025(17) 0.014(14)
C86 0.11(3) 0.149(18) 0.33(5) -0.12(3) 0.02(3) 0.03(2)
C104 0.14(3) 0.11(2) 0.12(3) 0.01(2) 0.00(3) 0.00(2)
C93 0.116(14) 0.119(14) 0.132(15) 0.004(9) 0.040(10) 0.014(9)
C48 0.063(10) 0.071(10) 0.078(11) -0.004(8) 0.022(8) 0.002(8)
C90 0.141(14) 0.149(16) 0.150(16) -0.008(10) 0.064(10) 0.001(9)
C105 0.109(13) 0.100(13) 0.098(13) 0.002(9) 0.033(9) 0.002(9)
C107 0.21(5) 0.25(5) 0.09(3) -0.02(3) -0.05(3) 0.17(4)
C102 0.13(2) 0.20(4) 0.06(2) -0.02(2) 0.008(18) 0.02(2)
C101 0.18(3) 0.11(3) 0.053(19) -0.010(17) -0.024(18) 0.06(2)
C82 0.38(7) 0.24(5) 0.09(3) 0.08(3) 0.12(4) 0.23(6)
C103 0.096(17) 0.15(3) 0.14(3) -0.04(3) 0.03(2) -0.03(2)
C4S 0.10(3) 0.19(5) 0.36(9) 0.14(5) 0.05(4) 0.03(3)
C76 0.26(5) 0.18(3) 0.11(3) 0.09(2) 0.08(3) 0.19(4)
C17 0.048(6) 0.042(6) 0.053(6) 0.007(4) 0.018(5) 0.002(4)
N66 0.143(12) 0.110(11) 0.144(13) -0.001(9) 0.037(9) -0.012(9)
C77 0.062(12) 0.027(10) 0.083(18) -0.015(10) 0.010(12) 0.018(9)
C73 0.20(3) 0.14(3) 0.15(4) 0.08(3) 0.14(3) 0.06(3)
C8S 0.35(7) 0.16(4) 0.10(3) 0.07(3) 0.10(4) 0.06(5)
O8S 0.22(3) 0.16(2) 0.077(16) -0.003(15) 0.060(18) 0.10(2)
C1S 0.13(3) 0.21(4) 0.21(5) -0.01(4) 0.13(3) 0.03(3)
C92 0.148(17) 0.145(17) 0.143(17) -0.002(10) 0.061(11) 0.000(10)
N38 0.23(4) 0.13(3) 0.11(2) -0.08(2) 0.12(3) -0.10(2)
C87 0.169(13) 0.185(14) 0.148(12) 0.011(9) 0.081(10) -0.023(9)
C89 0.160(13) 0.168(15) 0.170(15) 0.000(10) 0.061(9) -0.001(9)
C88 0.158(13) 0.160(14) 0.147(13) 0.022(9) 0.071(9) -0.013(9)
C72 0.32(4) 0.32(4) 0.32(4) -0.001(10) 0.129(17) 0.002(10)
C5S 0.04(2) 0.12(4) 0.05(3) 0.05(3) 0.01(2) 0.02(2)
O5S 0.062(11) 0.083(13) 0.069(12) 0.003(9) 0.023(9) 0.018(9)
C13S 0.22(4) 0.21(5) 0.04(2) -0.02(2) -0.01(2) -0.06(4)
O13S 0.20(3) 0.18(3) 0.15(3) -0.04(2) 0.11(2) -0.02(2)
C91 0.149(13) 0.149(14) 0.149(14) 0.001(5) 0.061(7) -0.001(5)

loop_
_atom_type_symbol
_atom_type_description
_atom_type_scat_dispersion_real
_atom_type_scat_dispersion_imag
_atom_type_scat_source
Co Co 0.3494 0.9721 'International Tables Vol C Tables 4.2.6.8 and 6.1.1.4'
W W -0.849 6.8722 'International Tables Vol C Tables 4.2.6.8 and 6.1.1.4'
C C 0.0033 0.0016 'International Tables Vol C Tables 4.2.6.8 and 6.1.1.4'
H H 0 0 'International Tables Vol C Tables 4.2.6.8 and 6.1.1.4'
N N 0.0061 0.0033 'International Tables Vol C Tables 4.2.6.8 and 6.1.1.4'
O O 0.0106 0.006 'International Tables Vol C Tables 4.2.6.8 and 6.1.1.4'

loop_
_geom_angle_atom_site_label_1
_geom_angle_atom_site_label_2
_geom_angle_atom_site_label_3
_geom_angle
C63 W6 C68 84.1(9)
C63 W6 C65 143.9(7)
C68 W6 C65 123.6(9)
C63 W6 C66 146.0(10)
C68 W6 C66 78.2(11)
C65 W6 C66 68.7(9)
C63 W6 C61 71.6(7)
C68 W6 C61 137.4(9)
C65 W6 C61 72.3(7)
C66 W6 C61 138.5(10)
C63 W6 C62 88.8(7)
C68 W6 C62 142.9(9)
C65 W6 C62 81.2(7)
C66 W6 C62 88.1(10)
C61 W6 C62 72.6(7)
C63 W6 C67 75.7(8)
C68 W6 C67 70.6(8)
C65 W6 C67 132.1(7)
C66 W6 C67 71.1(10)
C61 W6 C67 131.8(7)
C62 W6 C67 72.3(7)
C63 W6 C64 88.3(7)
C68 W6 C64 73.2(8)
C65 W6 C64 79.7(6)
C66 W6 C64 113.5(10)
C61 W6 C64 71.6(6)
C62 W6 C64 143.1(6)
C67 W6 C64 141.6(6)
C16 W1 C18 79.6(9)
C16 W1 C15 142.8(9)
C18 W1 C15 76.2(9)
C16 W1 C13 74.8(8)
C18 W1 C13 131.4(9)
C15 W1 C13 141.9(8)
C16 W1 C11 142.4(8)
C18 W1 C11 132.3(7)
C15 W1 C11 73.3(7)
C13 W1 C11 68.6(7)
C16 W1 C12 92.9(8)
C18 W1 C12 144.1(8)
C15 W1 C12 90.6(8)
C13 W1 C12 78.3(7)
C11 W1 C12 71.8(6)
C16 W1 C17 74.1(9)
C18 W1 C17 73.3(8)
C15 W1 C17 72.1(8)
C13 W1 C17 134.4(7)
C11 W1 C17 127.9(7)
C12 W1 C17 70.9(7)
C16 W1 C14 109.0(9)
C18 W1 C14 70.6(8)
C15 W1 C14 89.0(8)
C13 W1 C14 79.7(7)
C11 W1 C14 73.1(6)
C12 W1 C14 143.4(7)
C17 W1 C14 142.3(7)
C27 W2 C24 147.1(7)
C27 W2 C28 76.4(8)
C24 W2 C28 77.7(8)
C27 W2 C25 99.4(9)
C24 W2 C25 90.0(7)
C28 W2 C25 69.4(7)
C27 W2 C26 74.4(9)
C24 W2 C26 78.6(7)
C28 W2 C26 71.9(8)
C25 W2 C26 141.2(7)
C27 W2 C22 98.9(8)
C24 W2 C22 88.9(6)
C28 W2 C22 141.3(7)
C25 W2 C22 147.6(6)
C26 W2 C22 69.9(7)
C27 W2 C23 70.2(7)
C24 W2 C23 142.7(6)
C28 W2 C23 130.7(8)
C25 W2 C23 81.3(7)
C26 W2 C23 128.6(7)
C22 W2 C23 80.1(6)
C27 W2 C21 141.8(7)
C24 W2 C21 71.0(6)
C28 W2 C21 132.3(7)
C25 W2 C21 75.4(6)
C26 W2 C21 132.4(7)
C22 W2 C21 73.7(6)
C23 W2 C21 71.7(6)
C34 W3 C38 87.8(10)
C34 W3 C33 145.4(8)
C38 W3 C33 109.3(10)
C34 W3 C35 80.6(7)
C38 W3 C35 71.0(9)
C33 W3 C35 77.3(7)
C34 W3 C36 70.3(9)
C38 W3 C36 74.5(10)
C33 W3 C36 142.3(9)
C35 W3 C36 135.2(8)
C34 W3 C37 142.4(7)
C38 W3 C37 77.0(9)
C33 W3 C37 72.1(7)
C35 W3 C37 124.4(6)
C36 W3 C37 72.6(8)
C34 W3 C31 73.3(8)
C38 W3 C31 140.3(9)
C33 W3 C31 74.5(8)
C35 W3 C31 71.6(7)
C36 W3 C31 127.3(8)
C37 W3 C31 137.2(7)
C34 W3 C32 95.9(7)
C38 W3 C32 145.8(9)
C33 W3 C32 86.4(7)
C35 W3 C32 143.1(7)
C36 W3 C32 74.9(8)
C37 W3 C32 79.7(6)
C31 W3 C32 72.3(7)
C41 W4 C44 72.6(6)
C41 W4 C48 139.9(8)
C44 W4 C48 111.0(8)
C41 W4 C45 71.3(7)
C44 W4 C45 78.9(7)
C48 W4 C45 70.5(8)
C41 W4 C43 75.1(7)
C44 W4 C43 145.6(6)
C48 W4 C43 86.6(8)
C45 W4 C43 79.7(6)
C41 W4 C46 134.4(7)
C44 W4 C46 71.3(7)
C48 W4 C46 79.8(9)
C45 W4 C46 126.3(8)
C43 W4 C46 142.8(7)
C41 W4 C47 130.8(8)
C44 W4 C47 141.9(7)
C48 W4 C47 71.9(10)
C45 W4 C47 133.0(8)
C43 W4 C47 70.8(7)
C46 W4 C47 72.1(8)
C41 W4 C42 71.5(7)
C44 W4 C42 86.9(7)
C48 W4 C42 146.5(8)
C45 W4 C42 142.6(7)
C43 W4 C42 94.0(6)
C46 W4 C42 79.7(7)
C47 W4 C42 76.6(8)
C52 W5 C55 140.4(7)
C52 W5 C56 72.6(9)
C55 W5 C56 147.0(8)
C52 W5 C53 83.6(8)
C55 W5 C53 96.2(7)
C56 W5 C53 85.7(9)
C52 W5 C57 117.5(8)
C55 W5 C57 84.9(8)
C56 W5 C57 75.1(10)
C53 W5 C57 144.3(8)
C52 W5 C54 76.3(8)
C55 W5 C54 81.1(7)
C56 W5 C54 116.1(8)
C53 W5 C54 143.3(7)
C57 W5 C54 72.3(7)
C52 W5 C58 141.7(8)
C55 W5 C58 73.1(8)
C56 W5 C58 76.2(9)
C53 W5 C58 72.3(9)
C57 W5 C58 74.0(9)
C54 W5 C58 138.9(8)
C52 W5 C51 72.1(8)
C55 W5 C51 70.1(7)
C56 W5 C51 140.4(8)
C53 W5 C51 73.1(7)
C57 W5 C51 138.6(7)
C54 W5 C51 71.6(6)
C58 W5 C51 125.3(9)
N21 Co1 N31 86.9(6)
N21 Co1 N41 178.7(7)
N31 Co1 N41 91.9(6)
N21 Co1 N61 87.1(5)
N31 Co1 N61 90.4(6)
N41 Co1 N61 92.4(5)
N21 Co1 N51 92.0(6)
N31 Co1 N51 177.9(7)
N41 Co1 N51 89.2(6)
N61 Co1 N51 91.4(6)
N21 Co1 N11 92.6(5)
N31 Co1 N11 88.9(6)
N41 Co1 N11 87.9(5)
N61 Co1 N11 179.3(8)
N51 Co1 N11 89.3(6)
O4 Co4 N42 91.3(7)
O4 Co4 N33 172.6(7)
N42 Co4 N33 95.6(6)
O4 Co4 N14 91.2(7)
N42 Co4 N14 93.8(6)
N33 Co4 N14 91.1(6)
O4 Co4 N4 80.0(7)
N42 Co4 N4 170.2(6)
N33 Co4 N4 92.9(7)
N14 Co4 N4 91.0(6)
O4 Co4 O72 89.1(9)
N42 Co4 O72 88.1(7)
N33 Co4 O72 88.5(8)
N14 Co4 O72 178.1(8)
N4 Co4 O72 87.2(7)
N54 Co6 O6 170.7(6)
N54 Co6 N6 95.1(6)
O6 Co6 N6 77.6(5)
N54 Co6 O74 87.0(6)
O6 Co6 O74 87.1(6)
N6 Co6 O74 88.9(5)
N54 Co6 N62 93.9(6)
O6 Co6 N62 91.8(5)
N6 Co6 N62 90.4(6)
O74 Co6 N62 178.8(5)
N54 Co6 N24 91.0(7)
O6 Co6 N24 96.2(5)
N6 Co6 N24 173.4(6)
O74 Co6 N24 88.8(6)
N62 Co6 N24 91.8(6)
N12 Co2 O2 171.9(6)
N12 Co2 N22 94.9(6)
O2 Co2 N22 91.9(6)
N12 Co2 N2 92.0(7)
O2 Co2 N2 80.8(7)
N22 Co2 N2 171.4(7)
N12 Co2 N52 91.7(7)
O2 Co2 N52 92.1(7)
N22 Co2 N52 94.5(6)
N2 Co2 N52 90.5(9)
N12 Co2 O70 84.4(6)
O2 Co2 O70 91.6(7)
N22 Co2 O70 86.8(6)
N2 Co2 O70 88.8(10)
N52 Co2 O70 176.0(6)
N32 Co3 N13 91.4(7)
N32 Co3 O3 93.3(7)
N13 Co3 O3 173.0(7)
N32 Co3 N3 172.7(8)
N13 Co3 N3 93.2(8)
O3 Co3 N3 81.6(8)
N32 Co3 N23 91.6(6)
N13 Co3 N23 92.6(7)
O3 Co3 N23 92.4(7)
N3 Co3 N23 93.8(7)
N32 Co3 O71 91.0(7)
N13 Co3 O71 89.4(7)
O3 Co3 O71 85.4(8)
N3 Co3 O71 83.4(8)
N23 Co3 O71 176.7(7)
N65 Co9 N9 98.1(7)
N65 Co9 O9 175.1(6)
N9 Co9 O9 77.5(7)
N65 Co9 O77 90.1(6)
N9 Co9 O77 85.2(8)
O9 Co9 O77 87.6(6)
N65 Co9 N55 94.1(6)
N9 Co9 N55 166.7(8)
O9 Co9 N55 90.2(6)
O77 Co9 N55 89.4(7)
N65 Co9 N45 92.6(7)
N9 Co9 N45 92.0(8)
O9 Co9 N45 89.5(7)
O77 Co9 N45 176.4(7)
N55 Co9 N45 92.9(7)
O8 Co8 N35 170.8(6)
O8 Co8 N8 77.9(6)
N35 Co8 N8 93.7(6)
O8 Co8 N44 92.0(6)
N35 Co8 N44 96.1(6)
N8 Co8 N44 168.8(6)
O8 Co8 N64 89.8(6)
N35 Co8 N64 94.3(6)
N8 Co8 N64 92.2(6)
N44 Co8 N64 92.6(6)
O8 Co8 O76 88.5(6)
N35 Co8 O76 87.4(6)
N8 Co8 O76 87.2(6)
N44 Co8 O76 87.7(6)
N64 Co8 O76 178.3(5)
N5 Co5 N53 99.1(8)
N5 Co5 O73 85.4(10)
N53 Co5 O73 90.5(7)
N5 Co5 O5 77.6(9)
N53 Co5 O5 176.7(9)
O73 Co5 O5 89.1(7)
N5 Co5 N43 95.5(8)
N53 Co5 N43 90.8(7)
O73 Co5 N43 178.3(8)
O5 Co5 N43 89.7(7)
N5 Co5 N15 167.3(8)
N53 Co5 N15 91.8(8)
O73 Co5 N15 88.1(8)
O5 Co5 N15 91.5(8)
N43 Co5 N15 90.8(7)
N63 Co7 O7 93.7(7)
N63 Co7 N34 92.0(6)
O7 Co7 N34 173.7(6)
N63 Co7 N25 90.7(6)
O7 Co7 N25 92.6(6)
N34 Co7 N25 90.0(6)
N63 Co7 N7 172.3(8)
O7 Co7 N7 79.8(8)
N34 Co7 N7 94.3(8)
N25 Co7 N7 93.7(7)
N63 Co7 O75 89.0(6)
O7 Co7 O75 86.8(6)
N34 Co7 O75 90.6(6)
N25 Co7 O75 179.3(7)
N7 Co7 O75 86.6(7)
C75 O75 Co7 119.8(15)
C115 N7 C119 119(2)
C115 N7 Co7 124.8(18)
C119 N7 Co7 115.0(19)
C73 O73 Co5 128.5(16)
C70 O70 Co2 117(3)
C85 O2 Co2 117.7(13)
C74 O74 Co6 125.5(12)
C134 O9 Co9 118.8(17)
C77 O77 Co9 124.7(12)
C113 O6 Co6 118.5(10)
C127 O8 Co8 116.9(12)
C71 O71 Co3 119(2)
C92 O3 Co3 123(2)
C99 O4 Co4 112.1(15)
C76 O76 Co8 124.7(15)
C72 O72 Co4 126(4)
O70 C70 H70A 109.5
O70 C70 H70B 109.5
H70A C70 H70B 109.5
O70 C70 H70C 109.5
H70A C70 H70C 109.5
H70B C70 H70C 109.5
C106 O5 Co5 118.3(19)
C15 N15 Co5 172.8(19)
C12 N12 Co2 179.4(15)
C11 N11 Co1 177.4(13)
C14 N14 Co4 172.9(18)
C13 N13 Co3 178.9(17)
C53 N53 Co5 171.7(15)
C52 N52 Co2 177.3(16)
C55 N55 Co9 169.1(15)
C51 N51 Co1 178.2(17)
C54 N54 Co6 175.2(16)
C42 N42 Co4 174.0(16)
C44 N44 Co8 170.3(14)
C41 N41 Co1 170.2(15)
C45 N45 Co9 178.3(19)
C43 N43 Co5 169.1(17)
C24 N24 Co6 177.0(15)
C22 N22 Co2 171.5(15)
C21 N21 Co1 175.3(14)
C25 N25 Co7 169.8(18)
C23 N23 Co3 176.7(16)
C62 N62 Co6 173.0(15)
C65 N65 Co9 174.8(14)
C61 N61 Co1 177.0(15)
C64 N64 Co8 173.8(14)
C63 N63 Co7 172.8(15)
C35 N35 Co8 174.5(15)
C31 N31 Co1 173.5(15)
C33 N33 Co4 176.5(17)
C32 N32 Co3 175.6(14)
C34 N34 Co7 172.1(15)
C129 N9 C133 126(3)
C129 N9 Co9 119.4(18)
C133 N9 Co9 113(2)
C108 N6 C112 115.8(18)
C108 N6 Co6 127.2(13)
C112 N6 Co6 117.0(13)
C122 N8 C126 115.9(19)
C122 N8 Co8 126.4(14)
C126 N8 Co8 117.4(14)
C120 O7 Co7 115.7(13)
C87 N3 C91 128(3)
C87 N3 Co3 124.7(19)
C91 N3 Co3 108(2)
C98 N4 C94 121(2)
C98 N4 Co4 113.9(17)
C94 N4 Co4 124.7(17)
C80 N2 C84 109(3)
C80 N2 Co2 135(2)
C84 N2 Co2 108.9(17)
C101 N5 C105 118(3)
C101 N5 Co5 129(2)
C105 N5 Co5 113(2)
N15 C15 W1 177(2)
N12 C12 W1 174.1(15)
N11 C11 W1 177.8(14)
N14 C14 W1 175.2(18)
N13 C13 W1 177.9(19)
N18 C18 W1 177(2)
N57 C57 W5 174(2)
N56 C56 W5 175(3)
N53 C53 W5 174(2)
N51 C51 W5 174.8(19)
N52 C52 W5 175.0(18)
N55 C55 W5 176.7(16)
N54 C54 W5 178.2(17)
N45 C45 W4 176.1(17)
N43 C43 W4 172.7(15)
N47 C47 W4 176(2)
N46 C46 W4 179(2)
N44 C44 W4 176.0(16)
N42 C42 W4 178.4(19)
N41 C41 W4 174.3(16)
N26 C26 W2 176.4(19)
N27 C27 W2 169(2)
N28 C28 W2 178(2)
N25 C25 W2 175.4(15)
N21 C21 W2 176.9(15)
N23 C23 W2 176.6(16)
N22 C22 W2 172.2(14)
N24 C24 W2 175.2(16)
N65 C65 W6 178.2(16)
N62 C62 W6 177.6(17)
N61 C61 W6 176.0(15)
N64 C64 W6 178.7(16)
N63 C63 W6 179(2)
N67 C67 W6 175(2)
N38 C38 W3 172(3)
N36 C36 W3 175(2)
N37 C37 W3 177.8(18)
N32 C32 W3 173.6(14)
N33 C33 W3 176.9(17)
N31 C31 W3 178.7(16)
N35 C35 W3 177.1(16)
C121 C120 O7 107(2)
C121 C120 C119 117(3)
O7 C120 C119 110.8(16)
C121 C120 H120 107
O7 C120 H120 107
C119 C120 H120 107
N34 C34 W3 176.5(17)
C134 C135 H13A 109.5
C134 C135 H13B 109.5
H13A C135 H13B 109.5
C134 C135 H13C 109.5
H13A C135 H13C 109.5
H13B C135 H13C 109.5
O5 C106 C107 113(4)
O5 C106 C105 99(3)
C107 C106 C105 110(3)
O5 C106 H106 111.4
C107 C106 H106 111.4
C105 C106 H106 111.4
N2 C80 C81 128(4)
N2 C80 H80 115.8
C81 C80 H80 115.8
N16 C16 W1 176(2)
N6 C108 C109 124.2(19)
N6 C108 H108 117.9
C109 C108 H108 117.9
C108 C109 C110 122(2)
C108 C109 H109 119
C110 C109 H109 119
C109 C110 C111 116.3(19)
C109 C110 H110 121.9
C111 C110 H110 121.9
C110 C111 C112 115.7(18)
C110 C111 H111 122.2
C112 C111 H111 122.2
N6 C112 C111 126.0(19)
N6 C112 C113 118.8(18)
C111 C112 C113 115.2(19)
O6 C113 C112 107.7(15)
O6 C113 C114 103.9(14)
C112 C113 C114 111.3(15)
O6 C113 H113 111.2
C112 C113 H113 111.2
C114 C113 H113 111.2
C113 C114 H11A 109.5
C113 C114 H11B 109.5
H11A C114 H11B 109.5
C113 C114 H11C 109.5
H11A C114 H11C 109.5
H11B C114 H11C 109.5
C126 C127 O8 110.0(15)
C126 C127 C128 110.6(19)
O8 C127 C128 107(2)
C126 C127 H127 109.7
O8 C127 H127 109.7
C128 C127 H127 109.7
C127 C128 H12D 109.5
C127 C128 H12E 109.5
H12D C128 H12E 109.5
C127 C128 H12F 109.5
H12D C128 H12F 109.5
H12E C128 H12F 109.5
N8 C126 C125 124(2)
N8 C126 C127 116.0(17)
C125 C126 C127 120(2)
C124 C125 C126 117(3)
C124 C125 H125 121.7
C126 C125 H125 121.7
C125 C124 C123 123(3)
C125 C124 H124 118.5
C123 C124 H124 118.4
C122 C123 C124 112(3)
C122 C123 H123 124.1
C124 C123 H123 124.1
N8 C122 C123 128(2)
N8 C122 H122 115.9
C123 C122 H122 115.9
O75 C75 H75A 109.5
O75 C75 H75B 109.5
H75A C75 H75B 109.5
O75 C75 H75C 109.5
H75A C75 H75C 109.5
H75B C75 H75C 109.5
N58 C58 W5 172(3)
O71 C71 H71C 109.5
O71 C71 H71A 109.4
H71C C71 H71A 109.5
O71 C71 H71B 109.5
H71C C71 H71B 109.5
H71A C71 H71B 109.5
N7 C119 C118 122(2)
N7 C119 C120 117(2)
C118 C119 C120 120(2)
N7 C115 C116 122(3)
N7 C115 H115 118.8
C116 C115 H115 118.8
C119 C118 C117 118(2)
C119 C118 H118 121.1
C117 C118 H118 121.1
N4 C94 C95 121(3)
N4 C94 H94 119.6
C95 C94 H94 119.6
O9 C134 C135 120(3)
O9 C134 C133 104(2)
C135 C134 C133 110(3)
O9 C134 H134 107.4
C135 C134 H134 107.4
C133 C134 H134 107.4
N9 C133 C134 119(2)
N9 C133 C132 130(3)
C134 C133 C132 110(2)
N9 C129 C130 124(3)
N9 C129 H129 118.2
C130 C129 H129 118.2
C131 C130 C129 105(3)
C131 C130 H130 127.3
C129 C130 H130 127.3
C130 C131 C132 138(3)
C130 C131 H131 111.1
C132 C131 H131 111.1
C131 C132 C133 96(3)
C131 C132 H132 132
C133 C132 H132 132
C116 C117 C118 117(3)
C116 C117 H117 121.5
C118 C117 H117 121.5
C117 C116 C115 120(3)
C117 C116 H116 119.9
C115 C116 H116 119.9
C120 C121 H12A 109.5
C120 C121 H12B 109.5
H12A C121 H12B 109.5
C120 C121 H12C 109.4
H12A C121 H12C 109.5
H12B C121 H12C 109.5
N68 C68 W6 161(2)
N66 C66 W6 174(3)
O74 C74 H74A 109.5
O74 C74 H74B 109.5
H74A C74 H74B 109.5
O74 C74 H74C 109.5
H74A C74 H74C 109.5
H74B C74 H74C 109.5
C100 C99 O4 117(3)
C100 C99 C98 122(3)
O4 C99 C98 106(2)
C100 C99 H99 103.2
O4 C99 H99 103.2
C98 C99 H99 103.2
N4 C98 C97 121(3)
N4 C98 C99 116(2)
C97 C98 C99 120(2)
C96 C97 C98 116(3)
C96 C97 H97 121.9
C98 C97 H97 121.9
C95 C96 C97 127(3)
C95 C96 H96 116.6
C97 C96 H96 116.6
C96 C95 C94 113(3)
C96 C95 H95 123.5
C94 C95 H95 123.5
N2 C84 C83 123(3)
N2 C84 C85 126(3)
C83 C84 C85 111(3)
C82 C83 C84 112(3)
C82 C83 H83 123.8
C84 C83 H83 123.8
C82 C81 C80 126(4)
C82 C81 H81 117
C80 C81 H81 117
C86 C85 C84 110(3)
C86 C85 O2 128(3)
C84 C85 O2 102(2)
C86 C85 H85 105
C84 C85 H85 105
O2 C85 H85 105
C85 C86 H86A 109.5
C85 C86 H86B 109.5
H86A C86 H86B 109.5
C85 C86 H86C 109.5
H86A C86 H86C 109.5
H86B C86 H86C 109.5
C103 C104 C105 108(3)
C103 C104 H104 126.2
C105 C104 H104 126.2
C92 C93 H93A 109.5
C92 C93 H93B 109.5
H93A C93 H93B 109.5
C92 C93 H93C 109.5
H93A C93 H93C 109.5
H93B C93 H93C 109.5
N48 C48 W4 173(3)
C91 C90 C89 105(4)
N5 C105 C104 123(3)
N5 C105 C106 118(3)
C104 C105 C106 119(3)
C103 C102 C101 114(4)
C103 C102 H102 123.1
C101 C102 H102 123.1
N5 C101 C102 126(3)
N5 C101 H101 116.9
C102 C101 H101 116.9
C81 C82 C83 113(4)
C81 C82 H82 123.7
C83 C82 H82 123.7
C102 C103 C104 129(4)
C102 C103 H103 115.4
C104 C103 H103 115.4
O76 C76 H76A 109.5
O76 C76 H76B 109.5
H76A C76 H76B 109.5
O76 C76 H76C 109.5
H76A C76 H76C 109.5
H76B C76 H76C 109.5
N17 C17 W1 175(2)
O77 C77 H77A 109.5
O77 C77 H77B 109.5
H77A C77 H77B 109.5
O77 C77 H77C 109.5
H77A C77 H77C 109.5
H77B C77 H77C 109.5
O73 C73 H73A 109.5
O73 C73 H73B 109.5
H73A C73 H73B 109.5
O73 C73 H73C 109.5
H73A C73 H73C 109.5
H73B C73 H73C 109.5
C93 C92 O3 107(2)
C93 C92 C91 101(3)
O3 C92 C91 99(3)
C93 C92 H92 116
O3 C92 H92 116
C91 C92 H92 116
N3 C87 C88 100.3(9)
C88 C89 C90 127(3)
C89 C88 C87 117.9(11)
C90 C91 N3 126(4)
C90 C91 C92 106(4)
N3 C91 C92 127(4)

loop_
_geom_bond_atom_site_label_1
_geom_bond_atom_site_label_2
_geom_bond_distance
W6 C63 2.11(2)
W6 C68 2.11(3)
W6 C65 2.14(2)
W6 C66 2.15(3)
W6 C61 2.192(16)
W6 C62 2.204(18)
W6 C67 2.23(2)
W6 C64 2.233(14)
W1 C16 2.07(2)
W1 C18 2.13(3)
W1 C15 2.15(3)
W1 C13 2.17(2)
W1 C11 2.166(15)
W1 C12 2.17(3)
W1 C17 2.17(2)
W1 C14 2.197(18)
W2 C27 2.06(2)
W2 C24 2.09(2)
W2 C28 2.12(2)
W2 C25 2.14(2)
W2 C26 2.14(2)
W2 C22 2.191(18)
W2 C23 2.189(14)
W2 C21 2.192(16)
W3 C34 2.10(2)
W3 C38 2.10(2)
W3 C33 2.13(3)
W3 C35 2.14(2)
W3 C36 2.15(2)
W3 C37 2.164(16)
W3 C31 2.18(3)
W3 C32 2.200(16)
W4 C41 2.123(19)
W4 C44 2.150(19)
W4 C48 2.16(3)
W4 C45 2.174(15)
W4 C43 2.176(17)
W4 C46 2.181(15)
W4 C47 2.19(3)
W4 C42 2.246(18)
W5 C52 2.06(2)
W5 C55 2.10(2)
W5 C56 2.150(19)
W5 C53 2.16(2)
W5 C57 2.16(2)
W5 C54 2.17(2)
W5 C58 2.19(3)
W5 C51 2.208(16)
Co1 N21 2.081(14)
Co1 N31 2.088(15)
Co1 N41 2.089(15)
Co1 N61 2.094(14)
Co1 N51 2.112(15)
Co1 N11 2.151(14)
Co4 O4 2.064(16)
Co4 N42 2.095(15)
Co4 N33 2.10(2)
Co4 N14 2.129(14)
Co4 N4 2.132(17)
Co4 O72 2.156(18)
Co6 N54 2.043(17)
Co6 O6 2.070(13)
Co6 N6 2.087(17)
Co6 O74 2.091(14)
Co6 N62 2.133(14)
Co6 N24 2.149(19)
Co2 N12 2.068(14)
Co2 O2 2.079(12)
Co2 N22 2.100(16)
Co2 N2 2.12(2)
Co2 N52 2.14(2)
Co2 O70 2.150(14)
Co3 N32 2.077(15)
Co3 N13 2.09(2)
Co3 O3 2.094(18)
Co3 N3 2.115(18)
Co3 N23 2.126(16)
Co3 O71 2.128(16)
Co9 N65 2.074(18)
Co9 N9 2.08(2)
Co9 O9 2.096(14)
Co9 O77 2.098(14)
Co9 N55 2.102(17)
Co9 N45 2.132(17)
Co8 O8 2.051(12)
Co8 N35 2.054(18)
Co8 N8 2.076(18)
Co8 N44 2.128(17)
Co8 N64 2.138(17)
Co8 O76 2.151(14)
Co5 N5 1.99(2)
Co5 N53 2.047(18)
Co5 O73 2.065(17)
Co5 O5 2.087(17)
Co5 N43 2.126(18)
Co5 N15 2.13(2)
Co7 N63 2.059(18)
Co7 O7 2.089(15)
Co7 N34 2.10(2)
Co7 N25 2.136(16)
Co7 N7 2.15(2)
Co7 O75 2.147(13)
O75 C75 1.49(3)
N7 C115 1.32(3)
N7 C119 1.33(3)
O73 C73 1.458(18)
O70 C70 1.37(5)
O2 C85 1.56(3)
O74 C74 1.45(2)
O9 C134 1.37(3)
O77 C77 1.450(16)
O6 C113 1.440(19)
O10S C10S 1.47(3)
O8 C127 1.48(2)
O71 C71 1.34(5)
O3 C92 1.553(18)
O6S C6S 1.43(2)
O2S C2S 1.45(4)
O4 C99 1.46(3)
O9S C9S 1.41(3)
O76 C76 1.45(3)
O72 C72 1.45(2)
O11S C11S 1.72(5)
C70 H70A 0.98
C70 H70B 0.98
C70 H70C 0.98
O1S C1S 1.470(18)
O5 C106 1.37(4)
O4S C4S 1.11(6)
N67 C67 1.15(3)
N15 C15 1.09(3)
N12 C12 1.16(3)
N11 C11 1.09(2)
N14 C14 1.12(2)
N13 C13 1.13(3)
N56 C56 1.09(2)
N53 C53 1.17(3)
N52 C52 1.21(3)
N57 C57 1.13(3)
N55 C55 1.22(2)
N51 C51 1.06(2)
N54 C54 1.17(2)
N42 C42 1.05(2)
N44 C44 1.11(2)
N41 C41 1.16(2)
N45 C45 1.11(2)
N43 C43 1.14(2)
N47 C47 1.18(3)
N24 C24 1.18(3)
N22 C22 1.13(2)
N28 C28 1.16(3)
N21 C21 1.10(2)
N25 C25 1.19(2)
N23 C23 1.13(2)
N62 C62 1.09(2)
N65 C65 1.17(2)
N61 C61 1.13(2)
N64 C64 1.06(2)
N63 C63 1.22(3)
N35 C35 1.21(3)
N31 C31 1.12(3)
N33 C33 1.13(3)
N32 C32 1.13(2)
N37 C37 1.15(2)
N36 C36 1.17(3)
N34 C34 1.16(3)
N16 C16 1.17(3)
N18 C18 1.18(3)
N9 C129 1.28(4)
N9 C133 1.36(3)
N6 C108 1.30(3)
N6 C112 1.31(3)
N8 C122 1.34(3)
N8 C126 1.37(2)
N58 C58 1.08(3)
O7 C120 1.47(3)
N3 C87 1.415(10)
N3 C91 1.50(5)
N26 C26 1.20(3)
N27 C27 1.24(3)
N46 C46 1.09(2)
N4 C98 1.28(3)
N4 C94 1.39(3)
N2 C80 1.21(3)
N2 C84 1.41(4)
N5 C101 1.34(4)
N5 C105 1.41(4)
N48 C48 1.12(3)
N17 C17 1.18(3)
N68 C68 1.27(3)
C38 N38 1.166(17)
C120 C121 1.47(3)
C120 C119 1.57(3)
C120 H120 1
C135 C134 1.50(4)
C135 H13A 0.98
C135 H13B 0.98
C135 H13C 0.98
C106 C107 1.46(5)
C106 C105 1.59(5)
C106 H106 1
C80 C81 1.34(4)
C80 H80 0.95
C108 C109 1.35(3)
C108 H108 0.95
C109 C110 1.38(3)
C109 H109 0.95
C110 C111 1.40(3)
C110 H110 0.95
C111 C112 1.43(3)
C111 H111 0.95
C112 C113 1.52(2)
C113 C114 1.55(2)
C113 H113 1
C114 H11A 0.98
C114 H11B 0.98
C114 H11C 0.98
C127 C126 1.48(3)
C127 C128 1.51(4)
C127 H127 1
C128 H12D 0.98
C128 H12E 0.98
C128 H12F 0.98
C126 C125 1.45(3)
C125 C124 1.33(5)
C125 H125 0.95
C124 C123 1.52(5)
C124 H124 0.95
C123 C122 1.39(3)
C123 H123 0.95
C122 H122 0.95
C75 H75A 0.98
C75 H75B 0.98
C75 H75C 0.98
C71 H71C 0.98
C71 H71A 0.98
C71 H71B 0.98
C119 C118 1.37(3)
C115 C116 1.38(3)
C115 H115 0.95
C118 C117 1.44(4)
C118 H118 0.95
C94 C95 1.46(4)
C94 H94 0.95
C134 C133 1.56(4)
C134 H134 1
C133 C132 1.632(19)
C129 C130 1.56(5)
C129 H129 0.95
C130 C131 1.555(19)
C130 H130 0.95
C131 C132 1.566(19)
C131 H131 0.95
C132 H132 0.95
C117 C116 1.34(4)
C117 H117 0.95
C116 H116 0.95
C121 H12A 0.98
C121 H12B 0.98
C121 H12C 0.98
C66 N66 1.19(2)
C74 H74A 0.98
C74 H74B 0.98
C74 H74C 0.98
C99 C100 1.38(4)
C99 C98 1.614(19)
C99 H99 1
C98 C97 1.41(4)
C97 C96 1.37(4)
C97 H97 0.95
C96 C95 1.31(4)
C96 H96 0.95
C95 H95 0.95
C84 C83 1.51(5)
C84 C85 1.562(18)
C83 C82 1.503(19)
C83 H83 0.95
C81 C82 1.214(19)
C81 H81 0.95
C85 C86 1.45(4)
C85 H85 1
C86 H86A 0.98
C86 H86B 0.98
C86 H86C 0.98
C104 C103 1.429(19)
C104 C105 1.56(5)
C104 H104 0.95
C93 C92 1.484(19)
C93 H93A 0.98
C93 H93B 0.98
C93 H93C 0.98
C90 C91 1.41(5)
C90 C89 1.504(19)
C102 C103 1.374(19)
C102 C101 1.39(4)
C102 H102 0.95
C101 H101 0.95
C82 H82 0.95
C103 H103 0.95
C76 H76A 0.98
C76 H76B 0.98
C76 H76C 0.98
C77 H77A 0.98
C77 H77B 0.98
C77 H77C 0.98
C73 H73A 0.98
C73 H73B 0.98
C73 H73C 0.98
O7S C7S 1.45(2)
C8S O8S 1.49(4)
C12S O12S 1.409(19)
C92 C91 1.56(6)
C92 H92 1
C87 C88 1.561(10)
C89 C88 1.479(10)
O15S C15S 1.42(2)
O3S C3S 1.438(19)
C5S O5S 1.405(19)
C14S O14S 1.55(8)
C13S O13S 1.51(4)

loop_
_geom_torsion_atom_site_label_1
_geom_torsion_atom_site_label_2
_geom_torsion_atom_site_label_3
_geom_torsion_atom_site_label_4
_geom_torsion
N63 Co7 O75 C75 -53.2(17)
O7 Co7 O75 C75 -147.0(17)
N34 Co7 O75 C75 38.8(17)
N7 Co7 O75 C75 133.1(18)
O7 Co7 N7 C115 -179(3)
N34 Co7 N7 C115 -1(3)
N25 Co7 N7 C115 89(3)
O75 Co7 N7 C115 -91(3)
O7 Co7 N7 C119 -10.0(17)
N34 Co7 N7 C119 167.8(17)
N25 Co7 N7 C119 -102.0(18)
O75 Co7 N7 C119 77.4(18)
N5 Co5 O73 C73 -138(3)
N53 Co5 O73 C73 -39(3)
O5 Co5 O73 C73 144(3)
N15 Co5 O73 C73 52(3)
N12 Co2 O70 C70 -70(3)
O2 Co2 O70 C70 103(3)
N22 Co2 O70 C70 -165(3)
N2 Co2 O70 C70 22(3)
N22 Co2 O2 C85 163.4(18)
N2 Co2 O2 C85 -21.3(19)
N52 Co2 O2 C85 68.9(18)
O70 Co2 O2 C85 -109.8(18)
N54 Co6 O74 C74 46.9(18)
O6 Co6 O74 C74 -140.3(18)
N6 Co6 O74 C74 142.1(18)
N24 Co6 O74 C74 -44.1(18)
N9 Co9 O9 C134 21(2)
O77 Co9 O9 C134 107(2)
N55 Co9 O9 C134 -164(2)
N45 Co9 O9 C134 -71(2)
N65 Co9 O77 C77 -38.5(18)
N9 Co9 O77 C77 -136.5(19)
O9 Co9 O77 C77 145.8(18)
N55 Co9 O77 C77 55.6(18)
N6 Co6 O6 C113 -4.3(11)
O74 Co6 O6 C113 -93.9(12)
N62 Co6 O6 C113 85.7(12)
N24 Co6 O6 C113 177.7(12)
N8 Co8 O8 C127 -12.2(16)
N44 Co8 O8 C127 172.7(16)
N64 Co8 O8 C127 80.1(16)
O76 Co8 O8 C127 -99.6(16)
N32 Co3 O71 C71 -40(3)
N13 Co3 O71 C71 51(3)
O3 Co3 O71 C71 -134(3)
N3 Co3 O71 C71 144(3)
N32 Co3 O3 C92 -171.5(19)
N3 Co3 O3 C92 3.2(19)
N23 Co3 O3 C92 96.8(19)
O71 Co3 O3 C92 -80.8(19)
N42 Co4 O4 C99 -161(2)
N14 Co4 O4 C99 -67(2)
N4 Co4 O4 C99 23(2)
O72 Co4 O4 C99 111(2)
O8 Co8 O76 C76 -127(3)
N35 Co8 O76 C76 62(3)
N8 Co8 O76 C76 156(3)
N44 Co8 O76 C76 -34(3)
O4 Co4 O72 C72 59(5)
N42 Co4 O72 C72 -32(5)
N33 Co4 O72 C72 -128(5)
N4 Co4 O72 C72 139(5)
N5 Co5 O5 C106 33(2)
O73 Co5 O5 C106 119(2)
N43 Co5 O5 C106 -63(2)
N15 Co5 O5 C106 -153(2)
C112 N6 C108 C109 -2(4)
Co6 N6 C108 C109 175(2)
N6 C108 C109 C110 1(4)
C108 C109 C110 C111 -2(4)
C109 C110 C111 C112 4(3)
C108 N6 C112 C111 4(3)
Co6 N6 C112 C111 -173.2(15)
C108 N6 C112 C113 -178.2(18)
Co6 N6 C112 C113 4(2)
C110 C111 C112 N6 -5(3)
C110 C111 C112 C113 177.0(17)
Co6 O6 C113 C112 7.2(17)
Co6 O6 C113 C114 -110.9(13)
N6 C112 C113 O6 -7(2)
C111 C112 C113 O6 170.4(15)
N6 C112 C113 C114 105.8(19)
C111 C112 C113 C114 -76(2)
Co8 O8 C127 C126 12(2)
Co8 O8 C127 C128 -108.1(17)
C122 N8 C126 C125 0(3)
Co8 N8 C126 C125 175(2)
C122 N8 C126 C127 178.9(19)
Co8 N8 C126 C127 -6(2)
O8 C127 C126 N8 -4(3)
C128 C127 C126 N8 115(2)
O8 C127 C126 C125 175(2)
C128 C127 C126 C125 -67(3)
N8 C126 C125 C124 0(5)
C127 C126 C125 C124 -178(3)
C126 C125 C124 C123 -2(5)
C125 C124 C123 C122 2(5)
C126 N8 C122 C123 1(3)
Co8 N8 C122 C123 -173.3(19)
C124 C123 C122 N8 -2(4)
C115 N7 C119 C118 -5(4)
Co7 N7 C119 C118 -174(2)
C115 N7 C119 C120 -177(3)
Co7 N7 C119 C120 14(3)
C121 C120 C119 N7 113(3)
O7 C120 C119 N7 -10(3)
C121 C120 C119 C118 -59(4)
O7 C120 C119 C118 178(2)
C119 N7 C115 C116 3(5)
Co7 N7 C115 C116 171(3)
N7 C119 C118 C117 10(4)
C120 C119 C118 C117 -178(3)
C98 N4 C94 C95 -2(4)
Co4 N4 C94 C95 -177(2)
Co9 O9 C134 C135 -152(2)
Co9 O9 C134 C133 -28(3)
C129 N9 C133 C134 -176(3)
Co9 N9 C133 C134 -8(3)
C129 N9 C133 C132 9(5)
Co9 N9 C133 C132 176(2)
O9 C134 C133 N9 24(4)
C135 C134 C133 N9 153(3)
O9 C134 C133 C132 -160(2)
C135 C134 C133 C132 -31(4)
C133 N9 C129 C130 -9(5)
Co9 N9 C129 C130 -176(2)
N9 C129 C130 C131 8(4)
C129 C130 C131 C132 -10(6)
C130 C131 C132 C133 9(5)
N9 C133 C132 C131 -7(4)
C134 C133 C132 C131 177(2)
C119 C118 C117 C116 -14(5)
C118 C117 C116 C115 12(5)
N7 C115 C116 C117 -7(6)
C101 N5 C105 C104 1(5)
Co5 N5 C105 C104 179(3)
C101 N5 C105 C106 175(3)
Co5 N5 C105 C106 -6(4)
C103 C104 C105 N5 2(5)
C103 C104 C105 C106 -172(3)
O5 C106 C105 N5 29(4)
C107 C106 C105 N5 147(4)
O5 C106 C105 C104 -157(3)
C107 C106 C105 C104 -38(5)
C105 N5 C101 C102 6(6)
Co5 N5 C101 C102 -172(3)
C103 C102 C101 N5 -16(7)
C80 C81 C82 C83 -26(9)
C84 C83 C82 C81 13(7)
C101 C102 C103 C104 21(7)
C105 C104 C103 C102 -14(7)
Co3 O3 C92 C93 -100(3)
Co3 O3 C92 C91 4(3)
C91 N3 C87 C88 -36(4)
Co3 N3 C87 C88 149(2)
C91 C90 C89 C88 0(6)
C90 C89 C88 C87 -32(6)
N3 C87 C88 C89 44(4)
C89 C90 C91 N3 13(6)
C89 C90 C91 C92 -179(3)
C87 N3 C91 C90 8(6)
Co3 N3 C91 C90 -176(4)
C87 N3 C91 C92 -158(3)
Co3 N3 C91 C92 18(5)
C93 C92 C91 C90 -74(4)
O3 C92 C91 C90 177(3)
C93 C92 C91 N3 94(4)
O3 C92 C91 N3 -15(5)
